data_2204493
loop_
_publ_author_name
'Alice Dawson'
'Jia-Fu Wang'
'Michael D. Carducci'
'Eugene A. Mash'

_publ_section_title
;Tris[2-(2-oxidophenyl)-5-phenyl-1,3,4-oxadiazole-\k^2^<i>O</i>^2^,<i>N</i>^3^]aluminium
 0.167-hydrate
;
_journal_issue 11
_journal_name_full 'Acta Crystallographica Section E'
_journal_page_first m1644
_journal_page_last m1646
_journal_paper_doi 10.1107/S1600536804025243
_journal_volume 60
_journal_year 2004
_chemical_formula_moiety '[Al (C14 H9 N2 O2)3] 0.167H2 O1'
_chemical_formula_sum 'C42 H27.33 Al N6 O6.167'
_chemical_formula_weight 741.68
_chemical_name_common ALPOP
_chemical_name_systematic
;
Tris[2-(2-hydroxyphenyl)-5-phenyl-1,3,4-oxadiazolato]aluminium
;
_space_group_IT_number 14
_symmetry_cell_setting monoclinic
_symmetry_space_group_name_Hall '-P 2yn'
_symmetry_space_group_name_H-M 'P 1 21/n 1'
_atom_sites_solution_hydrogens geom
_atom_sites_solution_primary direct
_atom_sites_solution_secondary difmap
_cell_angle_alpha 90.00
_cell_angle_beta 91.8281(17)
_cell_angle_gamma 90.00
_cell_formula_units_Z 12
_cell_length_a 15.3472(11)
_cell_length_b 19.6520(14)
_cell_length_c 36.444(3)
_cell_measurement_reflns_used 1889
_cell_measurement_temperature 100(2)
_cell_measurement_theta_max 17.7
_cell_measurement_theta_min 2.15
_cell_volume 10986.0(14)
_computing_cell_refinement SMART
_computing_data_collection 'SMART (Bruker, 2000)'
_computing_data_reduction 'SAINT (Bruker, 2001)'
_computing_molecular_graphics 'SHELXL97 (Sheldrick, 1997)'
_computing_publication_material 'SHELXL97 (Sheldrick, 1997)'
_computing_structure_refinement 'SHELXH97  (Sheldrick, 1997)'
_computing_structure_solution 'SHELXM (Schneider & Sheldrick, 2002)'
_diffrn_ambient_temperature 100(2)
_diffrn_detector_area_resol_mean 0
_diffrn_measured_fraction_theta_full 0.998
_diffrn_measured_fraction_theta_max 0.998
_diffrn_measurement_device_type 'Bruker SMART1000 CCD'
_diffrn_measurement_method '\f and \w'
_diffrn_radiation_monochromator graphite
_diffrn_radiation_source 'fine-focus sealed tube'
_diffrn_radiation_type MoK\a
_diffrn_radiation_wavelength 0.71073
_diffrn_reflns_av_R_equivalents 0.2577
_diffrn_reflns_av_sigmaI/netI 0.1900
_diffrn_reflns_limit_h_max 17
_diffrn_reflns_limit_h_min -17
_diffrn_reflns_limit_k_max 21
_diffrn_reflns_limit_k_min -21
_diffrn_reflns_limit_l_max 40
_diffrn_reflns_limit_l_min -40
_diffrn_reflns_number 93111
_diffrn_reflns_theta_full 23.29
_diffrn_reflns_theta_max 23.29
_diffrn_reflns_theta_min 1.12
_diffrn_standards_interval_count 0
_diffrn_standards_interval_time 0
_diffrn_standards_number 0
_exptl_absorpt_coefficient_mu 0.114
_exptl_absorpt_correction_T_max 0.980
_exptl_absorpt_correction_T_min 0.814
_exptl_absorpt_correction_type multi-scan
_exptl_absorpt_process_details '(SADABS; Sheldrick, 2002)'
_exptl_crystal_colour colourless
_exptl_crystal_density_diffrn 1.345
_exptl_crystal_density_method 'not measured'
_exptl_crystal_description block
_exptl_crystal_F_000 4604
_exptl_crystal_size_max 0.207
_exptl_crystal_size_mid 0.16
_exptl_crystal_size_min 0.158
_refine_diff_density_max 0.496
_refine_diff_density_min -0.435
_refine_ls_extinction_coef 0.00096(11)
_refine_ls_extinction_expression Fc^*^=kFc[1+0.001xFc^2^\l^3^/sin(2\q)]^-1/4^
_refine_ls_extinction_method SHELXH97
_refine_ls_goodness_of_fit_ref 1.009
_refine_ls_hydrogen_treatment mixed
_refine_ls_matrix_type full
_refine_ls_number_parameters 1556
_refine_ls_number_reflns 15811
_refine_ls_number_restraints 227
_refine_ls_restrained_S_all 1.011
_refine_ls_R_factor_all 0.2163
_refine_ls_R_factor_gt 0.0743
_refine_ls_shift/su_max 0.000
_refine_ls_shift/su_mean 0.000
_refine_ls_structure_factor_coef Fsqd
_refine_ls_weighting_details 'calc w = 1/[\s^2^(Fo^2^)+(0.0935P)^2^] where P = (Fo^2^+2Fc^2^)/3'
_refine_ls_weighting_scheme calc
_refine_ls_wR_factor_gt 0.1587
_refine_ls_wR_factor_ref 0.2349
_reflns_number_gt 6575
_reflns_number_total 15811
_reflns_threshold_expression I>2\s(I)
_cod_data_source_file fl6121.cif
_cod_data_source_block I
_cod_original_cell_volume 10986.0(13)
_cod_original_sg_symbol_H-M 'P 21/n'
_cod_original_formula_sum 'C42 H27.33 Al1 N6 O6.167'
_cod_database_code 2204493
_cod_database_fobs_code 2204493

loop_
_symmetry_equiv_pos_as_xyz
'x, y, z'
'-x+1/2, y+1/2, -z+1/2'
'-x, -y, -z'
'x-1/2, -y-1/2, z-1/2'

loop_
_atom_site_label
_atom_site_fract_x
_atom_site_fract_y
_atom_site_fract_z
_atom_site_U_iso_or_equiv
_atom_site_adp_type
_atom_site_calc_flag
_atom_site_refinement_flags
_atom_site_occupancy
_atom_site_disorder_assembly
_atom_site_disorder_group
_atom_site_type_symbol
Al1 0.24893(13) 0.03188(11) 0.12039(6) 0.0319(6) Uani d . 1 A . Al
O1A 0.3478(3) 0.0373(2) 0.09390(11) 0.0349(12) Uani d . 1 . . O
C2A 0.4324(4) 0.0409(3) 0.10155(18) 0.0295(17) Uani d . 1 . . C
C3A 0.4896(4) 0.0366(3) 0.07232(18) 0.0304(17) Uani d . 1 . . C
H3A 0.4672 0.0289 0.0481 0.036 Uiso calc R 1 . . H
C4A 0.5782(4) 0.0436(3) 0.07864(19) 0.0326(18) Uani d . 1 . . C
H4A 0.6161 0.0400 0.0586 0.039 Uiso calc R 1 . . H
C5A 0.6134(4) 0.0559(3) 0.11378(19) 0.0342(18) Uani d . 1 . . C
H5A 0.6745 0.0611 0.1177 0.041 Uiso calc R 1 . . H
C6A 0.5581(4) 0.0602(3) 0.14264(19) 0.0340(18) Uani d . 1 . . C
H6A 0.5813 0.0690 0.1666 0.041 Uiso calc R 1 . . H
C7A 0.4683(4) 0.0520(3) 0.13713(18) 0.0266(17) Uani d . 1 . . C
C8A 0.4100(5) 0.0546(3) 0.16724(18) 0.0305(17) Uani d . 1 . . C
O9A 0.4404(3) 0.0708(2) 0.20169(12) 0.0318(12) Uani d . 1 . . O
C10A 0.3656(5) 0.0685(4) 0.22201(19) 0.0358(19) Uani d . 1 . . C
N11A 0.2975(4) 0.0529(3) 0.20238(15) 0.0359(15) Uani d . 1 . . N
N12A 0.3259(4) 0.0438(3) 0.16628(14) 0.0340(15) Uani d . 1 . . N
C13A 0.3714(5) 0.0838(3) 0.26113(18) 0.0344(18) Uani d . 1 . . C
C14A 0.2949(5) 0.0885(3) 0.28004(19) 0.0365(19) Uani d . 1 . . C
H14A 0.2403 0.0831 0.2674 0.044 Uiso calc R 1 . . H
C15A 0.2979(5) 0.1012(3) 0.31760(19) 0.0390(19) Uani d . 1 . . C
H15A 0.2454 0.1049 0.3306 0.047 Uiso calc R 1 . . H
C16A 0.3780(5) 0.1085(4) 0.3360(2) 0.049(2) Uani d . 1 . . C
H16A 0.3805 0.1160 0.3618 0.059 Uiso calc R 1 . . H
C17A 0.4529(5) 0.1049(4) 0.3170(2) 0.055(2) Uani d . 1 . . C
H17A 0.5073 0.1113 0.3297 0.066 Uiso calc R 1 . . H
C18A 0.4519(5) 0.0922(4) 0.2796(2) 0.048(2) Uani d . 1 . . C
H18A 0.5047 0.0893 0.2668 0.057 Uiso calc R 1 . . H
O1B 0.1755(3) 0.0351(2) 0.08058(11) 0.0311(11) Uani d . 1 . . O
C2B 0.1264(5) 0.0809(4) 0.0637(2) 0.0406(16) Uani d U 1 . . C
C3B 0.0712(5) 0.0604(4) 0.0342(2) 0.0558(17) Uani d U 1 . . C
H3B 0.0686 0.0138 0.0273 0.067 Uiso calc R 1 . . H
C4B 0.0210(6) 0.1075(4) 0.0153(3) 0.0761(19) Uani d DU 1 . . C
H4B -0.0148 0.0931 -0.0050 0.091 Uiso calc R 1 . . H
C5B 0.0216(6) 0.1762(4) 0.0254(3) 0.085(2) Uani d DU 1 . . C
H5B -0.0139 0.2082 0.0123 0.102 Uiso calc R 1 . . H
C6B 0.0744(6) 0.1970(4) 0.0547(2) 0.078(2) Uani d DU 1 . . C
H6B 0.0756 0.2435 0.0618 0.093 Uiso calc R 1 . . H
C7B 0.1257(5) 0.1497(4) 0.0737(2) 0.0459(18) Uani d U 1 . . C
C8B 0.1809(5) 0.1710(4) 0.1036(2) 0.0370(19) Uani d . 1 A . C
O9B 0.1789(3) 0.2365(2) 0.11569(16) 0.0520(15) Uani d . 1 A . O
C10B 0.2394(6) 0.2369(4) 0.1445(2) 0.047(2) Uani d D 1 . . C
N11B 0.2745(4) 0.1783(3) 0.14967(16) 0.0482(18) Uani d . 1 A . N
N12B 0.2370(4) 0.1352(3) 0.12328(15) 0.0366(15) Uani d . 1 . . N
C13B 0.2687(10) 0.2970(6) 0.1655(4) 0.048(4) Uani d PDU 0.60 A 1 C
C14B 0.3405(9) 0.2980(6) 0.1899(3) 0.055(3) Uani d PDU 0.60 A 1 C
H14B 0.3714 0.2570 0.1950 0.066 Uiso calc PR 0.60 A 1 H
C15B 0.3674(10) 0.3582(6) 0.2067(4) 0.061(3) Uani d PDU 0.60 A 1 C
H15B 0.4173 0.3592 0.2228 0.073 Uiso calc PR 0.60 A 1 H
C16B 0.3196(9) 0.4170(7) 0.1994(4) 0.057(3) Uani d PDU 0.60 A 1 C
H16B 0.3359 0.4580 0.2116 0.068 Uiso calc PR 0.60 A 1 H
C17B 0.2484(10) 0.4177(7) 0.1747(4) 0.054(3) Uani d PDU 0.60 A 1 C
H17B 0.2176 0.4586 0.1694 0.065 Uiso calc PR 0.60 A 1 H
C18B 0.2239(11) 0.3567(6) 0.1581(4) 0.048(3) Uani d PDU 0.60 A 1 C
H18B 0.1753 0.3560 0.1413 0.058 Uiso calc PR 0.60 A 1 H
C20B 0.2403(16) 0.3063(7) 0.1589(6) 0.042(4) Uani d PDU 0.40 A 2 C
C21B 0.2839(12) 0.3100(10) 0.1927(5) 0.050(4) Uani d PDU 0.40 A 2 C
H21B 0.3011 0.2692 0.2048 0.060 Uiso calc PR 0.40 A 2 H
C22B 0.3029(13) 0.3721(9) 0.2090(5) 0.050(4) Uani d PDU 0.40 A 2 C
H22B 0.3337 0.3747 0.2320 0.061 Uiso calc PR 0.40 A 2 H
C23B 0.2751(15) 0.4306(11) 0.1905(5) 0.048(4) Uani d PDU 0.40 A 2 C
H23B 0.2845 0.4736 0.2019 0.057 Uiso calc PR 0.40 A 2 H
C24B 0.2341(13) 0.4285(11) 0.1560(5) 0.046(4) Uani d PDU 0.40 A 2 C
H24B 0.2199 0.4693 0.1431 0.055 Uiso calc PR 0.40 A 2 H
C25B 0.2143(14) 0.3652(8) 0.1408(5) 0.039(4) Uani d PDU 0.40 A 2 C
H25B 0.1829 0.3624 0.1179 0.047 Uiso calc PRD 0.40 A 2 H
O1C 0.2509(3) -0.0601(2) 0.12357(12) 0.0370(12) Uani d . 1 . . O
C2C 0.2200(4) -0.1060(4) 0.14624(19) 0.0340(18) Uani d . 1 A . C
C3C 0.2485(5) -0.1730(4) 0.1435(2) 0.042(2) Uani d . 1 . . C
H3C 0.2894 -0.1850 0.1256 0.050 Uiso calc R 1 A . H
C4C 0.2174(5) -0.2220(4) 0.1668(2) 0.051(2) Uani d D 1 A . C
H4C 0.2379 -0.2674 0.1646 0.061 Uiso calc R 1 . . H
C5C 0.1573(5) -0.2072(4) 0.1932(2) 0.050(2) Uani d D 1 . . C
H5C 0.1369 -0.2420 0.2088 0.059 Uiso calc R 1 A . H
C6C 0.1275(5) -0.1412(4) 0.19648(19) 0.043(2) Uani d D 1 A . C
H6C 0.0858 -0.1302 0.2143 0.051 Uiso calc R 1 . . H
C7C 0.1598(4) -0.0900(4) 0.17304(18) 0.0320(18) Uani d . 1 . . C
C8C 0.1310(4) -0.0215(4) 0.17634(18) 0.0303(18) Uani d . 1 A . C
O9C 0.0760(3) -0.0017(2) 0.20331(11) 0.0322(12) Uani d . 1 . . O
C10C 0.0671(4) 0.0667(4) 0.19816(17) 0.0272(17) Uani d . 1 A . C
N11C 0.1091(3) 0.0887(3) 0.16994(15) 0.0327(14) Uani d . 1 . . N
N12C 0.1505(3) 0.0306(3) 0.15599(14) 0.0299(14) Uani d . 1 A . N
C13C 0.0171(4) 0.1082(4) 0.22300(18) 0.0309(18) Uani d . 1 . . C
C14C 0.0310(4) 0.1778(4) 0.22441(18) 0.0384(19) Uani d . 1 A . C
H14C 0.0727 0.1980 0.2091 0.046 Uiso calc R 1 . . H
C15C -0.0164(5) 0.2184(4) 0.24831(19) 0.045(2) Uani d D 1 . . C
H15C -0.0067 0.2661 0.2497 0.054 Uiso calc R 1 A . H
C16C -0.0780(4) 0.1873(4) 0.26994(19) 0.048(2) Uani d D 1 A . C
H16C -0.1116 0.2143 0.2858 0.057 Uiso calc R 1 . . H
C17C -0.0910(4) 0.1177(4) 0.26873(19) 0.044(2) Uani d D 1 . . C
H17C -0.1325 0.0973 0.2841 0.053 Uiso calc R 1 A . H
C18C -0.0437(4) 0.0775(4) 0.24507(18) 0.0372(19) Uani d . 1 A . C
H18C -0.0528 0.0297 0.2441 0.045 Uiso calc R 1 . . H
Al2 0.76153(13) 0.92943(10) 0.21960(5) 0.0287(5) Uani d . 1 . . Al
O1D 0.8286(3) 0.9341(2) 0.26157(12) 0.0325(12) Uani d . 1 . . O
C2D 0.8662(5) 0.8917(4) 0.2846(2) 0.0397(17) Uani d U 1 . . C
C3D 0.9040(5) 0.9159(4) 0.31784(19) 0.0474(19) Uani d DU 1 . . C
H3D 0.9022 0.9632 0.3232 0.057 Uiso calc R 1 . . H
C4D 0.9436(5) 0.8720(4) 0.3427(2) 0.070(2) Uani d DU 1 . . C
H4D 0.9685 0.8897 0.3649 0.084 Uiso calc R 1 . . H
C5D 0.9479(6) 0.8024(4) 0.3361(2) 0.076(2) Uani d DU 1 . . C
H5D 0.9745 0.7727 0.3537 0.092 Uiso calc R 1 . . H
C6D 0.9127(5) 0.7770(4) 0.3035(2) 0.063(2) Uani d DU 1 . . C
H6D 0.9160 0.7297 0.2983 0.076 Uiso calc R 1 . . H
C7D 0.8722(5) 0.8212(4) 0.2781(2) 0.0402(17) Uani d U 1 . . C
C8D 0.8300(4) 0.7949(4) 0.2450(2) 0.0320(18) Uani d . 1 . . C
O9D 0.8395(3) 0.7281(2) 0.23500(12) 0.0331(12) Uani d . 1 . . O
C10D 0.7911(4) 0.7231(4) 0.20309(19) 0.0277(17) Uani d . 1 . . C
N11D 0.7547(3) 0.7796(3) 0.19350(14) 0.0283(14) Uani d . 1 . . N
N12D 0.7803(3) 0.8268(3) 0.22104(15) 0.0277(14) Uani d . 1 . . N
C13D 0.7837(4) 0.6590(3) 0.1840(2) 0.0306(18) Uani d . 1 . . C
C14D 0.7487(4) 0.6573(4) 0.1483(2) 0.0376(19) Uani d . 1 . . C
H14D 0.7337 0.6987 0.1362 0.045 Uiso calc R 1 . . H
C15D 0.7357(5) 0.5961(4) 0.1302(2) 0.046(2) Uani d . 1 . . C
H15D 0.7119 0.5956 0.1058 0.055 Uiso calc R 1 . . H
C16D 0.7573(5) 0.5358(4) 0.1477(2) 0.049(2) Uani d . 1 . . C
H16D 0.7479 0.4937 0.1354 0.059 Uiso calc R 1 . . H
C17D 0.7928(5) 0.5367(4) 0.1834(2) 0.042(2) Uani d . 1 . . C
H17D 0.8087 0.4951 0.1951 0.050 Uiso calc R 1 . . H
C18D 0.8052(4) 0.5978(4) 0.20177(19) 0.0339(18) Uani d . 1 . . C
H18D 0.8281 0.5982 0.2263 0.041 Uiso calc R 1 . . H
O1E 0.7570(3) 1.0210(2) 0.21327(12) 0.0308(11) Uani d . 1 . . O
C2E 0.7858(4) 1.0637(4) 0.18838(18) 0.0290(17) Uani d . 1 . . C
C3E 0.7515(4) 1.1302(4) 0.18683(19) 0.0369(19) Uani d . 1 . . C
H3E 0.7098 1.1438 0.2041 0.044 Uiso calc R 1 . . H
C4E 0.7777(5) 1.1756(4) 0.1606(2) 0.044(2) Uani d . 1 . . C
H4E 0.7528 1.2199 0.1598 0.053 Uiso calc R 1 . . H
C5E 0.8391(5) 1.1582(4) 0.1357(2) 0.046(2) Uani d . 1 . . C
H5E 0.8574 1.1907 0.1183 0.055 Uiso calc R 1 . . H
C6E 0.8741(4) 1.0942(4) 0.13600(18) 0.0343(18) Uani d . 1 . . C
H6E 0.9161 1.0821 0.1186 0.041 Uiso calc R 1 . . H
C7E 0.8476(4) 1.0463(3) 0.16233(17) 0.0267(17) Uani d . 1 . . C
C8E 0.8802(4) 0.9780(4) 0.16228(18) 0.0298(17) Uani d . 1 . . C
O9E 0.9321(3) 0.9564(2) 0.13528(11) 0.0293(11) Uani d . 1 . . O
C10E 0.9437(4) 0.8877(4) 0.14354(18) 0.0287(17) Uani d . 1 . . C
N11E 0.9072(3) 0.8709(3) 0.17332(15) 0.0299(14) Uani d . 1 . . N
N12E 0.8651(3) 0.9294(3) 0.18574(14) 0.0281(14) Uani d . 1 . . N
C13E 0.9892(4) 0.8456(4) 0.11799(18) 0.0318(18) Uani d . 1 . . C
C14E 1.0430(4) 0.8736(4) 0.09193(18) 0.0357(19) Uani d . 1 . . C
H14E 1.0529 0.9212 0.0911 0.043 Uiso calc R 1 . . H
C15E 1.0822(4) 0.8302(5) 0.0670(2) 0.048(2) Uani d . 1 . . C
H15E 1.1198 0.8487 0.0493 0.057 Uiso calc R 1 . . H
C16E 1.0674(5) 0.7608(5) 0.0675(2) 0.052(2) Uani d . 1 . . C
H16E 1.0934 0.7321 0.0500 0.063 Uiso calc R 1 . . H
C17E 1.0146(5) 0.7333(4) 0.0938(2) 0.048(2) Uani d . 1 . . C
H17E 1.0055 0.6855 0.0946 0.058 Uiso calc R 1 . . H
C18E 0.9744(5) 0.7756(4) 0.11913(19) 0.041(2) Uani d . 1 . . C
H18E 0.9374 0.7569 0.1369 0.050 Uiso calc R 1 . . H
O1F 0.6589(3) 0.9243(2) 0.24326(11) 0.0284(11) Uani d . 1 . . O
C2F 0.5759(4) 0.9157(3) 0.23390(18) 0.0250(16) Uani d . 1 . . C
C3F 0.5134(4) 0.9201(3) 0.26140(18) 0.0314(18) Uani d . 1 . . C
H3F 0.5314 0.9308 0.2859 0.038 Uiso calc R 1 . . H
C4F 0.4267(4) 0.9087(4) 0.2529(2) 0.0391(19) Uani d . 1 . . C
H4F 0.3858 0.9114 0.2718 0.047 Uiso calc R 1 . . H
C5F 0.3966(4) 0.8935(4) 0.2172(2) 0.042(2) Uani d . 1 . . C
H5F 0.3365 0.8851 0.2121 0.051 Uiso calc R 1 . . H
C6F 0.4556(4) 0.8910(4) 0.18979(19) 0.0387(19) Uani d . 1 . . C
H6F 0.4361 0.8821 0.1653 0.046 Uiso calc R 1 . . H
C7F 0.5451(4) 0.9017(3) 0.19778(18) 0.0266(16) Uani d . 1 . . C
C8F 0.6077(5) 0.9002(3) 0.16891(18) 0.0290(17) Uani d . 1 . . C
O9F 0.5816(3) 0.8858(2) 0.13399(12) 0.0307(11) Uani d . 1 . . O
C10F 0.6575(5) 0.8901(3) 0.11503(18) 0.0316(18) Uani d . 1 . . C
N11F 0.7243(4) 0.9049(3) 0.13623(14) 0.0278(14) Uani d . 1 . . N
N12F 0.6912(3) 0.9114(2) 0.17175(13) 0.0234(13) Uani d . 1 . . N
C13F 0.6572(4) 0.8806(3) 0.07569(18) 0.0311(18) Uani d D 1 . . C
C14F 0.7346(5) 0.8796(3) 0.05713(17) 0.0392(19) Uani d D 1 . . C
H14F 0.7886 0.8819 0.0706 0.047 Uiso calc R 1 . . H
C15F 0.7342(5) 0.8751(3) 0.01894(17) 0.045(2) Uani d D 1 . . C
H15F 0.7876 0.8743 0.0065 0.054 Uiso calc R 1 . . H
C16F 0.6564(6) 0.8719(4) -0.0005(2) 0.057(2) Uani d D 1 . . C
H16F 0.6557 0.8707 -0.0266 0.068 Uiso calc R 1 . . H
C17F 0.5791(6) 0.8705(4) 0.01780(19) 0.053(2) Uani d D 1 . . C
H17F 0.5257 0.8662 0.0041 0.064 Uiso calc R 1 . . H
C18F 0.5777(5) 0.8753(3) 0.05572(18) 0.042(2) Uani d D 1 . . C
H18F 0.5240 0.8749 0.0680 0.050 Uiso calc R 1 . . H
Al3 0.25805(14) 0.52862(10) 0.03267(6) 0.0353(6) Uani d . 1 . . Al
O1G 0.3309(3) 0.5168(2) 0.07212(13) 0.0356(12) Uani d . 1 . . O
C2G 0.3631(5) 0.5550(4) 0.0987(2) 0.0371(19) Uani d . 1 . . C
C3G 0.4068(5) 0.5242(4) 0.1287(2) 0.048(2) Uani d D 1 . . C
H3G 0.4114 0.4761 0.1296 0.058 Uiso calc R 1 . . H
C4G 0.4431(5) 0.5626(4) 0.1569(2) 0.061(3) Uani d D 1 . . C
H4G 0.4706 0.5402 0.1773 0.074 Uiso calc R 1 . . H
C5G 0.4406(5) 0.6333(4) 0.1563(2) 0.063(3) Uani d D 1 . . C
H5G 0.4671 0.6591 0.1757 0.076 Uiso calc R 1 . . H
C6G 0.3990(5) 0.6655(4) 0.1270(2) 0.047(2) Uani d . 1 . . C
H6G 0.3964 0.7138 0.1260 0.056 Uiso calc R 1 . . H
C7G 0.3604(4) 0.6262(4) 0.09844(19) 0.0332(18) Uani d . 1 . . C
C8G 0.3154(4) 0.6598(3) 0.06852(19) 0.0280(17) Uani d . 1 . . C
O9G 0.3250(3) 0.7276(2) 0.06222(12) 0.0302(11) Uani d . 1 . . O
C10G 0.2738(4) 0.7395(3) 0.03129(18) 0.0280(17) Uani d . 1 . . C
N11G 0.2360(3) 0.6849(3) 0.01929(14) 0.0298(14) Uani d . 1 . . N
N12G 0.2636(3) 0.6327(3) 0.04347(15) 0.0275(14) Uani d . 1 . . N
C13G 0.2687(4) 0.8077(3) 0.01614(18) 0.0272(17) Uani d . 1 . . C
C14G 0.2297(4) 0.8163(3) -0.01845(19) 0.0374(19) Uani d . 1 . . C
H14G 0.2110 0.7779 -0.0324 0.045 Uiso calc R 1 . . H
C15G 0.2185(5) 0.8811(4) -0.0323(2) 0.047(2) Uani d . 1 . . C
H15G 0.1930 0.8872 -0.0562 0.056 Uiso calc R 1 . . H
C16G 0.2440(5) 0.9374(4) -0.0118(2) 0.042(2) Uani d . 1 . . C
H16G 0.2341 0.9819 -0.0213 0.050 Uiso calc R 1 . . H
C17G 0.2841(4) 0.9286(4) 0.0225(2) 0.0361(19) Uani d . 1 . . C
H17G 0.3032 0.9670 0.0364 0.043 Uiso calc R 1 . . H
C18G 0.2959(4) 0.8638(4) 0.03623(18) 0.0346(18) Uani d . 1 . . C
H18G 0.3231 0.8576 0.0598 0.042 Uiso calc R 1 . . H
O1H 0.2659(3) 0.4412(2) 0.01677(13) 0.0371(12) Uani d . 1 . . O
C2H 0.3122(5) 0.4070(4) -0.0070(2) 0.0386(19) Uani d . 1 . . C
C3H 0.2945(5) 0.3369(3) -0.01314(19) 0.0378(19) Uani d . 1 . . C
H3H 0.2489 0.3148 -0.0007 0.045 Uiso calc R 1 . . H
C4H 0.3446(5) 0.3015(4) -0.0373(2) 0.044(2) Uani d . 1 . . C
H4H 0.3326 0.2546 -0.0411 0.053 Uiso calc R 1 . . H
C5H 0.4116(5) 0.3308(4) -0.0565(2) 0.047(2) Uani d . 1 . . C
H5H 0.4449 0.3045 -0.0729 0.057 Uiso calc R 1 . . H
C6H 0.4285(5) 0.3983(3) -0.05131(19) 0.0388(19) Uani d . 1 . . C
H6H 0.4740 0.4193 -0.0643 0.047 Uiso calc R 1 . . H
C7H 0.3798(4) 0.4368(3) -0.02723(18) 0.0320(18) Uani d . 1 . . C
C8H 0.3954(4) 0.5083(3) -0.02298(18) 0.0277(17) Uani d . 1 . . C
O9H 0.4528(3) 0.5415(2) -0.04372(12) 0.0301(11) Uani d . 1 . . O
C10H 0.4468(4) 0.6088(3) -0.03278(19) 0.0296(17) Uani d . 1 . . C
N11H 0.3915(3) 0.6161(3) -0.00740(15) 0.0321(15) Uani d . 1 . . N
N12H 0.3573(3) 0.5504(3) -0.00067(15) 0.0308(14) Uani d . 1 . . N
C13H 0.4964(4) 0.6605(3) -0.05019(17) 0.0277(17) Uani d . 1 . . C
C14H 0.4643(5) 0.7263(3) -0.05072(18) 0.0367(19) Uani d . 1 . . C
H14H 0.4104 0.7361 -0.0398 0.044 Uiso calc R 1 . . H
C15H 0.5106(5) 0.7783(4) -0.06717(18) 0.040(2) Uani d . 1 . . C
H15H 0.4883 0.8234 -0.0680 0.048 Uiso calc R 1 . . H
C16H 0.5898(5) 0.7632(4) -0.08231(19) 0.045(2) Uani d . 1 . . C
H16H 0.6230 0.7984 -0.0930 0.055 Uiso calc R 1 . . H
C17H 0.6211(5) 0.6977(4) -0.08209(19) 0.042(2) Uani d . 1 . . C
H17H 0.6750 0.6880 -0.0930 0.051 Uiso calc R 1 . . H
C18H 0.5751(4) 0.6459(4) -0.06623(17) 0.0339(18) Uani d . 1 . . C
H18H 0.5970 0.6006 -0.0662 0.041 Uiso calc R 1 . . H
O1I 0.1615(3) 0.5147(2) 0.05943(12) 0.0383(13) Uani d . 1 . . O
C2I 0.0796(4) 0.5362(3) 0.0573(2) 0.0338(18) Uani d . 1 . . C
C3I 0.0257(5) 0.5260(3) 0.08741(19) 0.0352(19) Uani d . 1 . . C
H3I 0.0489 0.5044 0.1089 0.042 Uiso calc R 1 . . H
C4I -0.0594(5) 0.5466(4) 0.0862(2) 0.039(2) Uani d . 1 . . C
H4I -0.0948 0.5389 0.1067 0.047 Uiso calc R 1 . . H
C5I -0.0948(5) 0.5787(4) 0.0550(2) 0.0389(19) Uani d . 1 . . C
H5I -0.1537 0.5935 0.0547 0.047 Uiso calc R 1 . . H
C6I -0.0453(4) 0.5892(3) 0.02509(19) 0.0368(19) Uani d . 1 . . C
H6I -0.0703 0.6101 0.0037 0.044 Uiso calc R 1 . . H
C7I 0.0427(4) 0.5690(3) 0.02581(18) 0.0286(17) Uani d . 1 . . C
C8I 0.0958(4) 0.5767(3) -0.0054(2) 0.0302(17) Uani d . 1 . . C
O9I 0.0640(3) 0.6054(2) -0.03635(13) 0.0334(12) Uani d . 1 . . O
C10I 0.1332(5) 0.6035(3) -0.06020(19) 0.0319(18) Uani d . 1 . . C
N11I 0.2016(4) 0.5765(3) -0.04428(16) 0.0336(15) Uani d . 1 . . N
N12I 0.1771(3) 0.5584(3) -0.00900(14) 0.0297(14) Uani d . 1 . . N
C13I 0.1214(5) 0.6304(3) -0.09687(19) 0.0337(18) Uani d . 1 . . C
C14I 0.1942(5) 0.6335(3) -0.11875(19) 0.0375(19) Uani d . 1 . . C
H14I 0.2500 0.6209 -0.1090 0.045 Uiso calc R 1 . . H
C15I 0.1845(5) 0.6552(3) -0.15494(19) 0.0366(19) Uani d . 1 . . C
H15I 0.2336 0.6559 -0.1701 0.044 Uiso calc R 1 . . H
C16I 0.1040(5) 0.6756(4) -0.1690(2) 0.043(2) Uani d . 1 . . C
H16I 0.0979 0.6910 -0.1937 0.052 Uiso calc R 1 . . H
C17I 0.0326(5) 0.6736(4) -0.1469(2) 0.049(2) Uani d . 1 . . C
H17I -0.0228 0.6883 -0.1562 0.059 Uiso calc R 1 . . H
C18I 0.0415(5) 0.6502(4) -0.1109(2) 0.040(2) Uani d . 1 . . C
H18I -0.0081 0.6480 -0.0960 0.048 Uiso calc RD 1 . . H
O1W 0.1540(7) 0.3700(5) 0.0686(3) 0.055(3) Uani d PD 0.50 . . O
H1A 0.179(9) 0.355(4) 0.050(2) 0.067 Uiso d PD 0.50 . . H
H1B 0.160(8) 0.4125(8) 0.0679(11) 0.067 Uiso d PD 0.50 . . H

loop_
_atom_site_aniso_label
_atom_site_aniso_U_11
_atom_site_aniso_U_22
_atom_site_aniso_U_33
_atom_site_aniso_U_12
_atom_site_aniso_U_13
_atom_site_aniso_U_23
Al1 0.0275(12) 0.0384(14) 0.0301(13) -0.0032(11) 0.0066(10) -0.0036(10)
O1A 0.025(3) 0.052(3) 0.028(3) -0.004(2) 0.006(2) -0.010(2)
C2A 0.029(4) 0.030(4) 0.031(5) -0.001(3) 0.013(4) 0.005(3)
C3A 0.037(5) 0.030(4) 0.025(4) -0.002(4) 0.011(4) 0.001(3)
C4A 0.031(5) 0.033(5) 0.035(5) 0.005(3) 0.015(4) 0.001(4)
C5A 0.030(4) 0.031(4) 0.042(5) 0.002(3) 0.007(4) 0.004(4)
C6A 0.029(4) 0.035(5) 0.038(5) 0.002(4) 0.000(4) -0.001(4)
C7A 0.034(4) 0.020(4) 0.027(4) 0.003(3) 0.005(4) -0.002(3)
C8A 0.036(5) 0.031(4) 0.024(4) 0.000(4) 0.003(4) -0.002(3)
O9A 0.026(3) 0.041(3) 0.028(3) -0.001(2) 0.001(2) -0.005(2)
C10A 0.033(5) 0.042(5) 0.033(5) 0.002(4) 0.014(4) -0.002(4)
N11A 0.034(4) 0.051(4) 0.023(4) -0.002(3) 0.005(3) -0.003(3)
N12A 0.029(4) 0.047(4) 0.026(4) 0.001(3) 0.009(3) -0.007(3)
C13A 0.035(5) 0.040(5) 0.028(4) -0.001(4) 0.003(4) -0.006(4)
C14A 0.044(5) 0.031(4) 0.035(5) -0.001(4) 0.014(4) -0.007(4)
C15A 0.047(5) 0.038(5) 0.032(5) 0.001(4) 0.014(4) -0.004(4)
C16A 0.064(6) 0.051(6) 0.031(5) 0.012(5) 0.005(5) -0.009(4)
C17A 0.050(5) 0.077(7) 0.037(5) 0.010(5) -0.001(4) -0.010(5)
C18A 0.045(5) 0.062(6) 0.037(5) 0.006(4) 0.006(4) -0.015(4)
O1B 0.033(3) 0.032(3) 0.028(3) 0.000(2) 0.002(2) -0.006(2)
C2B 0.035(4) 0.039(3) 0.048(4) -0.003(3) -0.005(3) 0.002(3)
C3B 0.053(4) 0.045(3) 0.068(4) -0.002(3) -0.022(3) 0.001(3)
C4B 0.078(4) 0.053(4) 0.094(4) 0.001(4) -0.042(3) -0.001(4)
C5B 0.090(4) 0.053(4) 0.107(5) 0.008(4) -0.045(4) 0.000(4)
C6B 0.085(5) 0.047(4) 0.099(5) 0.010(4) -0.036(4) -0.005(4)
C7B 0.043(4) 0.033(4) 0.062(5) 0.001(3) -0.001(4) -0.002(3)
C8B 0.042(5) 0.025(5) 0.046(5) -0.007(4) 0.019(4) -0.010(4)
O9B 0.052(4) 0.035(4) 0.070(4) -0.010(3) 0.027(3) -0.014(3)
C10B 0.065(6) 0.040(6) 0.038(5) -0.021(5) 0.036(5) -0.014(4)
N11B 0.069(5) 0.045(5) 0.032(4) -0.030(4) 0.014(3) -0.020(3)
N12B 0.036(4) 0.049(4) 0.026(4) -0.020(3) 0.012(3) -0.006(3)
C13B 0.070(9) 0.038(6) 0.040(7) -0.028(6) 0.032(6) -0.017(6)
C14B 0.076(8) 0.046(6) 0.044(7) -0.026(6) 0.029(6) -0.013(5)
C15B 0.084(8) 0.055(7) 0.045(7) -0.025(6) 0.022(6) -0.022(6)
C16B 0.082(8) 0.045(6) 0.045(7) -0.031(6) 0.031(6) -0.030(6)
C17B 0.075(8) 0.044(6) 0.046(8) -0.022(6) 0.034(6) -0.023(6)
C18B 0.065(7) 0.041(6) 0.041(7) -0.025(6) 0.032(6) -0.019(6)
C20B 0.036(9) 0.047(8) 0.045(9) -0.004(8) 0.021(7) -0.014(7)
C21B 0.050(9) 0.053(8) 0.048(8) -0.001(8) 0.016(8) -0.012(7)
C22B 0.052(9) 0.060(9) 0.040(8) 0.003(8) 0.008(8) -0.016(7)
C23B 0.045(9) 0.055(8) 0.043(9) 0.006(8) 0.006(8) -0.020(7)
C24B 0.038(8) 0.053(8) 0.047(9) 0.002(7) 0.007(8) -0.019(7)
C25B 0.029(8) 0.044(9) 0.046(9) 0.005(7) 0.021(8) -0.020(7)
O1C 0.038(3) 0.038(3) 0.036(3) 0.000(2) 0.006(2) 0.000(2)
C2C 0.031(4) 0.042(5) 0.029(4) -0.004(4) -0.001(4) -0.006(4)
C3C 0.042(5) 0.037(5) 0.046(5) 0.002(4) -0.005(4) -0.001(4)
C4C 0.071(6) 0.037(5) 0.043(5) -0.001(5) -0.003(5) -0.006(4)
C5C 0.075(6) 0.032(5) 0.042(5) -0.005(4) 0.009(5) 0.010(4)
C6C 0.047(5) 0.051(6) 0.031(5) -0.006(4) 0.007(4) 0.004(4)
C7C 0.036(4) 0.035(5) 0.024(4) -0.005(4) -0.011(4) -0.002(4)
C8C 0.024(4) 0.046(5) 0.021(4) -0.004(4) 0.003(3) 0.003(4)
O9C 0.037(3) 0.032(3) 0.028(3) -0.006(2) 0.006(2) -0.005(2)
C10C 0.023(4) 0.035(5) 0.024(4) -0.009(3) 0.002(3) -0.003(3)
N11C 0.028(3) 0.038(4) 0.032(4) -0.001(3) 0.008(3) -0.002(3)
N12C 0.029(3) 0.033(4) 0.028(3) -0.001(3) 0.008(3) -0.002(3)
C13C 0.020(4) 0.043(5) 0.030(4) -0.004(4) 0.003(3) -0.002(4)
C14C 0.040(5) 0.048(5) 0.027(4) 0.000(4) 0.014(4) 0.001(4)
C15C 0.050(5) 0.050(5) 0.035(5) 0.014(4) -0.003(4) -0.008(4)
C16C 0.024(4) 0.081(7) 0.038(5) 0.018(5) 0.003(4) -0.006(5)
C17C 0.028(4) 0.069(6) 0.036(5) -0.004(4) 0.013(4) -0.004(4)
C18C 0.029(4) 0.048(5) 0.034(5) 0.002(4) 0.001(4) -0.009(4)
Al2 0.0280(12) 0.0334(13) 0.0248(12) -0.0006(10) 0.0034(10) -0.0022(10)
O1D 0.030(3) 0.038(3) 0.029(3) 0.002(2) 0.000(2) -0.001(2)
C2D 0.034(4) 0.051(4) 0.034(4) -0.010(4) -0.003(3) 0.006(4)
C3D 0.049(4) 0.057(4) 0.035(4) -0.018(4) -0.013(3) 0.007(3)
C4D 0.084(5) 0.064(5) 0.059(5) -0.025(5) -0.040(4) 0.012(4)
C5D 0.090(5) 0.064(4) 0.072(5) -0.023(5) -0.052(4) 0.021(4)
C6D 0.067(5) 0.051(4) 0.068(5) -0.015(4) -0.039(4) 0.016(4)
C7D 0.042(4) 0.041(4) 0.037(4) -0.005(4) -0.011(3) 0.006(3)
C8D 0.024(4) 0.027(5) 0.045(5) -0.005(3) 0.007(4) 0.006(4)
O9D 0.033(3) 0.032(3) 0.034(3) 0.001(2) -0.002(2) 0.009(2)
C10D 0.016(4) 0.034(5) 0.034(5) -0.002(3) 0.010(3) 0.007(4)
N11D 0.037(4) 0.029(4) 0.019(3) -0.003(3) 0.008(3) 0.002(3)
N12D 0.030(3) 0.027(3) 0.025(3) -0.001(3) 0.003(3) 0.002(3)
C13D 0.025(4) 0.027(4) 0.041(5) -0.002(3) 0.013(4) -0.005(4)
C14D 0.039(5) 0.030(5) 0.045(5) 0.006(4) 0.011(4) -0.003(4)
C15D 0.046(5) 0.044(5) 0.049(5) 0.003(4) 0.010(4) -0.005(5)
C16D 0.050(5) 0.033(5) 0.066(6) -0.005(4) 0.014(5) -0.007(5)
C17D 0.036(5) 0.029(5) 0.062(6) 0.002(4) 0.020(4) 0.006(4)
C18D 0.031(4) 0.035(5) 0.036(5) 0.004(4) 0.012(4) 0.011(4)
O1E 0.032(3) 0.029(3) 0.032(3) -0.003(2) 0.005(2) -0.006(2)
C2E 0.032(4) 0.033(5) 0.021(4) 0.000(4) -0.005(3) -0.007(4)
C3E 0.039(5) 0.035(5) 0.037(5) -0.006(4) 0.004(4) -0.006(4)
C4E 0.065(6) 0.029(5) 0.037(5) 0.003(4) -0.003(4) 0.002(4)
C5E 0.065(6) 0.029(5) 0.044(5) -0.015(4) 0.007(5) 0.002(4)
C6E 0.041(5) 0.033(5) 0.029(4) -0.001(4) 0.007(4) 0.000(4)
C7E 0.030(4) 0.029(4) 0.021(4) -0.010(3) -0.003(3) -0.001(3)
C8E 0.026(4) 0.032(5) 0.031(5) -0.007(4) -0.001(4) -0.001(4)
O9E 0.030(3) 0.038(3) 0.020(3) -0.001(2) 0.008(2) -0.001(2)
C10E 0.025(4) 0.035(5) 0.027(4) -0.003(3) 0.003(3) 0.000(4)
N11E 0.032(3) 0.028(4) 0.030(4) 0.004(3) 0.003(3) -0.001(3)
N12E 0.027(3) 0.033(4) 0.024(3) -0.004(3) -0.001(3) -0.002(3)
C13E 0.026(4) 0.040(5) 0.029(4) 0.000(4) 0.002(3) -0.004(4)
C14E 0.025(4) 0.048(5) 0.035(5) 0.001(4) 0.013(4) 0.001(4)
C15E 0.022(4) 0.075(7) 0.046(5) 0.007(4) 0.017(4) -0.006(5)
C16E 0.036(5) 0.073(7) 0.049(6) 0.011(5) 0.002(4) -0.012(5)
C17E 0.041(5) 0.049(5) 0.054(6) 0.011(4) -0.001(4) -0.014(5)
C18E 0.039(5) 0.045(5) 0.041(5) -0.003(4) 0.008(4) -0.009(4)
O1F 0.026(3) 0.033(3) 0.026(3) -0.002(2) 0.004(2) -0.002(2)
C2F 0.021(4) 0.024(4) 0.030(4) 0.000(3) 0.006(3) 0.003(3)
C3F 0.034(5) 0.037(5) 0.023(4) 0.000(4) 0.003(3) 0.001(3)
C4F 0.026(4) 0.048(5) 0.044(5) 0.000(4) 0.009(4) 0.004(4)
C5F 0.020(4) 0.063(6) 0.043(5) -0.006(4) -0.004(4) 0.015(4)
C6F 0.036(5) 0.051(5) 0.029(4) 0.001(4) -0.001(4) 0.011(4)
C7F 0.024(4) 0.025(4) 0.031(4) 0.003(3) 0.007(3) 0.003(3)
C8F 0.044(5) 0.018(4) 0.025(4) -0.003(3) -0.004(4) 0.004(3)
O9F 0.035(3) 0.030(3) 0.026(3) -0.002(2) -0.001(2) 0.000(2)
C10F 0.046(5) 0.023(4) 0.025(4) 0.003(4) 0.006(4) -0.003(3)
N11F 0.039(4) 0.025(3) 0.020(3) 0.005(3) 0.008(3) 0.002(3)
N12F 0.028(3) 0.023(3) 0.019(3) 0.003(3) 0.004(3) 0.002(2)
C13F 0.046(5) 0.021(4) 0.026(4) -0.003(4) -0.004(4) 0.002(3)
C14F 0.056(5) 0.025(4) 0.036(5) -0.001(4) 0.005(4) -0.007(4)
C15F 0.088(7) 0.028(5) 0.022(5) -0.012(4) 0.019(5) -0.007(4)
C16F 0.106(8) 0.039(5) 0.025(5) -0.006(5) -0.004(6) -0.009(4)
C17F 0.085(7) 0.037(5) 0.036(5) 0.005(5) -0.014(5) -0.001(4)
C18F 0.062(6) 0.030(5) 0.034(5) 0.009(4) -0.009(4) -0.004(4)
Al3 0.0339(13) 0.0262(13) 0.0463(15) 0.0016(10) 0.0077(11) 0.0033(11)
O1G 0.037(3) 0.031(3) 0.039(3) 0.004(2) 0.004(3) 0.005(2)
C2G 0.037(5) 0.042(5) 0.033(5) 0.014(4) 0.017(4) 0.011(4)
C3G 0.048(5) 0.052(5) 0.046(5) 0.030(4) 0.014(4) 0.007(5)
C4G 0.076(7) 0.066(7) 0.042(6) 0.033(5) -0.010(5) -0.002(5)
C5G 0.076(7) 0.064(7) 0.049(6) 0.026(5) -0.013(5) -0.006(5)
C6G 0.051(5) 0.038(5) 0.050(5) 0.008(4) -0.008(4) -0.004(4)
C7G 0.028(4) 0.039(5) 0.033(5) 0.007(4) 0.003(4) -0.004(4)
C8G 0.026(4) 0.026(5) 0.033(5) 0.000(3) 0.013(4) 0.002(4)
O9G 0.031(3) 0.033(3) 0.027(3) 0.004(2) 0.000(2) 0.000(2)
C10G 0.029(4) 0.030(5) 0.025(4) 0.009(4) 0.000(3) -0.006(4)
N11G 0.033(4) 0.026(4) 0.030(4) 0.004(3) 0.007(3) 0.002(3)
N12G 0.020(3) 0.032(4) 0.031(4) 0.001(3) 0.006(3) 0.000(3)
C13G 0.028(4) 0.031(5) 0.022(4) 0.002(3) 0.011(3) 0.001(4)
C14G 0.052(5) 0.024(5) 0.036(5) 0.000(4) 0.003(4) 0.003(4)
C15G 0.061(6) 0.046(6) 0.033(5) 0.002(4) -0.002(4) 0.001(4)
C16G 0.044(5) 0.030(5) 0.052(6) 0.001(4) 0.014(4) 0.004(4)
C17G 0.033(4) 0.033(5) 0.044(5) -0.009(4) 0.020(4) -0.008(4)
C18G 0.045(5) 0.033(5) 0.026(4) -0.001(4) 0.010(4) 0.003(4)
O1H 0.036(3) 0.029(3) 0.047(3) 0.000(2) 0.009(3) 0.000(2)
C2H 0.040(5) 0.032(5) 0.044(5) 0.003(4) -0.007(4) 0.006(4)
C3H 0.044(5) 0.027(5) 0.043(5) 0.002(4) -0.007(4) 0.002(4)
C4H 0.052(5) 0.026(5) 0.053(5) -0.002(4) -0.008(5) 0.001(4)
C5H 0.055(5) 0.026(5) 0.061(6) 0.003(4) 0.006(5) -0.012(4)
C6H 0.048(5) 0.026(5) 0.042(5) -0.001(4) 0.004(4) -0.002(4)
C7H 0.031(4) 0.029(4) 0.037(5) 0.001(4) -0.001(4) 0.005(4)
C8H 0.026(4) 0.024(4) 0.033(4) 0.002(3) -0.005(4) 0.000(4)
O9H 0.030(3) 0.023(3) 0.037(3) -0.002(2) 0.005(2) -0.002(2)
C10H 0.028(4) 0.028(5) 0.033(4) 0.007(4) 0.000(4) -0.001(4)
N11H 0.033(4) 0.022(4) 0.043(4) -0.001(3) 0.007(3) 0.000(3)
N12H 0.030(3) 0.026(4) 0.036(4) -0.001(3) 0.005(3) 0.000(3)
C13H 0.028(4) 0.029(4) 0.026(4) -0.005(4) 0.005(3) 0.004(3)
C14H 0.040(5) 0.029(5) 0.041(5) 0.002(4) 0.013(4) 0.001(4)
C15H 0.058(5) 0.023(4) 0.040(5) -0.001(4) 0.017(4) -0.005(4)
C16H 0.052(5) 0.048(6) 0.038(5) -0.014(4) 0.018(4) -0.004(4)
C17H 0.045(5) 0.047(5) 0.036(5) 0.006(4) 0.021(4) -0.008(4)
C18H 0.036(5) 0.036(5) 0.030(4) 0.000(4) 0.003(4) 0.001(4)
O1I 0.031(3) 0.040(3) 0.045(3) 0.004(2) 0.013(2) 0.015(2)
C2I 0.029(5) 0.029(4) 0.043(5) -0.008(4) 0.005(4) -0.010(4)
C3I 0.045(5) 0.027(4) 0.034(5) -0.009(4) 0.010(4) -0.001(3)
C4I 0.032(5) 0.042(5) 0.045(5) -0.008(4) 0.020(4) -0.004(4)
C5I 0.029(4) 0.046(5) 0.042(5) 0.003(4) 0.004(4) -0.007(4)
C6I 0.033(5) 0.049(5) 0.028(4) -0.002(4) -0.003(4) -0.009(4)
C7I 0.025(4) 0.031(4) 0.030(4) -0.003(3) 0.002(3) -0.006(3)
C8I 0.029(4) 0.023(4) 0.038(5) -0.004(4) 0.006(4) -0.008(4)
O9I 0.031(3) 0.036(3) 0.034(3) -0.004(2) 0.004(2) -0.004(2)
C10I 0.028(4) 0.030(4) 0.038(5) 0.002(4) 0.006(4) -0.002(4)
N11I 0.036(4) 0.024(3) 0.041(4) -0.006(3) 0.011(3) 0.005(3)
N12I 0.032(4) 0.025(3) 0.033(4) -0.009(3) 0.008(3) -0.002(3)
C13I 0.045(5) 0.025(4) 0.031(5) -0.003(4) 0.007(4) -0.001(3)
C14I 0.044(5) 0.024(4) 0.046(5) 0.000(4) 0.009(4) 0.000(4)
C15I 0.052(5) 0.024(4) 0.035(5) -0.001(4) 0.014(4) -0.002(4)
C16I 0.055(6) 0.043(5) 0.031(5) -0.008(4) -0.004(4) -0.002(4)
C17I 0.047(5) 0.054(6) 0.047(6) -0.004(4) 0.001(4) 0.004(4)
C18I 0.037(5) 0.050(5) 0.034(5) -0.001(4) 0.009(4) 0.001(4)
O1W 0.054(7) 0.041(7) 0.073(9) 0.004(6) 0.024(6) 0.006(6)

loop_
_atom_type_symbol
_atom_type_description
_atom_type_scat_dispersion_real
_atom_type_scat_dispersion_imag
_atom_type_scat_source
C C 0.0033 0.0016 'International Tables Vol C Tables 4.2.6.8 and 6.1.1.4'
H H 0.0000 0.0000 'International Tables Vol C Tables 4.2.6.8 and 6.1.1.4'
N N 0.0061 0.0033 'International Tables Vol C Tables 4.2.6.8 and 6.1.1.4'
O O 0.0106 0.0060 'International Tables Vol C Tables 4.2.6.8 and 6.1.1.4'
Al Al 0.0645 0.0514 'International Tables Vol C Tables 4.2.6.8 and 6.1.1.4'

loop_
_geom_angle_atom_site_label_1
_geom_angle_atom_site_label_2
_geom_angle_atom_site_label_3
_geom_angle
O1B Al1 O1C 95.4(2)
O1B Al1 O1A 94.6(2)
O1C Al1 O1A 94.5(2)
O1B Al1 N12C 93.2(2)
O1C Al1 N12C 87.6(2)
O1A Al1 N12C 171.7(2)
O1B Al1 N12A 171.0(2)
O1C Al1 N12A 93.1(2)
O1A Al1 N12A 87.6(2)
N12C Al1 N12A 84.3(2)
O1B Al1 N12B 87.2(2)
O1C Al1 N12B 172.1(2)
O1A Al1 N12B 92.7(2)
N12C Al1 N12B 84.8(2)
N12A Al1 N12B 83.9(2)
C2A O1A Al1 135.9(4)
O1A C2A C3A 118.1(6)
O1A C2A C7A 123.7(6)
C3A C2A C7A 118.1(6)
C4A C3A C2A 120.3(6)
C4A C3A H3A 119.9
C2A C3A H3A 119.9
C3A C4A C5A 121.4(6)
C3A C4A H4A 119.3
C5A C4A H4A 119.3
C6A C5A C4A 118.9(6)
C6A C5A H5A 120.6
C4A C5A H5A 120.6
C5A C6A C7A 120.9(7)
C5A C6A H6A 119.6
C7A C6A H6A 119.6
C6A C7A C2A 120.3(6)
C6A C7A C8A 121.4(6)
C2A C7A C8A 118.2(6)
N12A C8A O9A 111.8(6)
N12A C8A C7A 127.7(6)
O9A C8A C7A 120.5(6)
C8A O9A C10A 102.7(5)
N11A C10A O9A 112.5(6)
N11A C10A C13A 128.1(6)
O9A C10A C13A 119.4(6)
C10A N11A N12A 106.2(5)
C8A N12A N11A 106.8(5)
C8A N12A Al1 126.1(5)
N11A N12A Al1 126.4(4)
C14A C13A C18A 120.2(6)
C14A C13A C10A 118.4(6)
C18A C13A C10A 121.5(6)
C13A C14A C15A 120.0(7)
C13A C14A H14A 120.0
C15A C14A H14A 120.0
C16A C15A C14A 119.6(7)
C16A C15A H15A 120.2
C14A C15A H15A 120.2
C17A C16A C15A 119.9(7)
C17A C16A H16A 120.1
C15A C16A H16A 120.1
C16A C17A C18A 121.7(8)
C16A C17A H17A 119.2
C18A C17A H17A 119.2
C17A C18A C13A 118.6(7)
C17A C18A H18A 120.7
C13A C18A H18A 120.7
C2B O1B Al1 137.0(5)
O1B C2B C7B 123.4(7)
O1B C2B C3B 118.9(7)
C7B C2B C3B 117.7(7)
C4B C3B C2B 120.3(8)
C4B C3B H3B 119.9
C2B C3B H3B 119.9
C3B C4B C5B 121.3(8)
C3B C4B H4B 119.4
C5B C4B H4B 119.4
C6B C5B C4B 119.1(8)
C6B C5B H5B 120.4
C4B C5B H5B 120.4
C5B C6B C7B 119.8(8)
C5B C6B H6B 120.1
C7B C6B H6B 120.1
C6B C7B C2B 121.8(8)
C6B C7B C8B 120.0(7)
C2B C7B C8B 118.2(7)
N12B C8B O9B 110.7(7)
N12B C8B C7B 128.9(7)
O9B C8B C7B 120.4(7)
C8B O9B C10B 103.2(6)
N11B C10B O9B 112.2(6)
N11B C10B C20B 141.8(11)
O9B C10B C20B 106.0(10)
N11B C10B C13B 121.7(10)
O9B C10B C13B 126.0(9)
C10B N11B N12B 106.4(6)
C8B N12B N11B 107.6(6)
C8B N12B Al1 124.4(5)
N11B N12B Al1 127.2(5)
C18B C13B C14B 119.5(11)
C18B C13B C10B 116.0(11)
C14B C13B C10B 124.4(11)
C15B C14B C13B 120.7(12)
C15B C14B H14B 119.7
C13B C14B H14B 119.7
C14B C15B C16B 118.4(13)
C14B C15B H15B 120.8
C16B C15B H15B 120.8
C15B C16B C17B 122.0(13)
C15B C16B H16B 119.0
C17B C16B H16B 119.0
C18B C17B C16B 118.0(14)
C18B C17B H17B 121.0
C16B C17B H17B 121.0
C13B C18B C17B 121.4(13)
C13B C18B H18B 119.3
C17B C18B H18B 119.3
C25B C20B C21B 120.3(14)
C25B C20B C10B 127.6(15)
C21B C20B C10B 111.5(13)
C20B C21B C22B 121.2(17)
C20B C21B H21B 119.4
C22B C21B H21B 119.4
C21B C22B C23B 117.5(19)
C21B C22B H22B 121.3
C23B C22B H22B 121.3
C24B C23B C22B 123(2)
C24B C23B H23B 118.7
C22B C23B H23B 118.7
C23B C24B C25B 118(2)
C23B C24B H24B 120.9
C25B C24B H24B 120.9
C20B C25B C24B 120.1(18)
C20B C25B H25B 119.9
C24B C25B H25B 119.9
C2C O1C Al1 135.6(5)
O1C C2C C3C 118.7(6)
O1C C2C C7C 122.7(7)
C3C C2C C7C 118.5(7)
C4C C3C C2C 120.1(7)
C4C C3C H3C 119.9
C2C C3C H3C 119.9
C3C C4C C5C 122.2(7)
C3C C4C H4C 118.9
C5C C4C H4C 118.9
C6C C5C C4C 119.1(7)
C6C C5C H5C 120.4
C4C C5C H5C 120.4
C5C C6C C7C 119.4(7)
C5C C6C H6C 120.3
C7C C6C H6C 120.3
C2C C7C C6C 120.7(7)
C2C C7C C8C 119.0(6)
C6C C7C C8C 120.3(7)
N12C C8C O9C 109.9(6)
N12C C8C C7C 128.1(6)
O9C C8C C7C 122.0(6)
C10C O9C C8C 104.1(5)
N11C C10C O9C 112.7(6)
N11C C10C C13C 126.1(7)
O9C C10C C13C 121.3(6)
C10C N11C N12C 104.8(5)
C8C N12C N11C 108.4(5)
C8C N12C Al1 124.3(5)
N11C N12C Al1 125.2(4)
C14C C13C C18C 120.9(6)
C14C C13C C10C 119.5(6)
C18C C13C C10C 119.7(7)
C13C C14C C15C 120.2(7)
C13C C14C H14C 119.9
C15C C14C H14C 119.9
C16C C15C C14C 118.4(7)
C16C C15C H15C 120.8
C14C C15C H15C 120.8
C17C C16C C15C 121.2(7)
C17C C16C H16C 119.4
C15C C16C H16C 119.4
C16C C17C C18C 120.3(7)
C16C C17C H17C 119.9
C18C C17C H17C 119.9
C13C C18C C17C 119.0(7)
C13C C18C H18C 120.5
C17C C18C H18C 120.5
O1E Al2 O1D 94.4(2)
O1E Al2 O1F 94.8(2)
O1D Al2 O1F 94.6(2)
O1E Al2 N12D 171.6(2)
O1D Al2 N12D 87.2(2)
O1F Al2 N12D 93.3(2)
O1E Al2 N12E 87.2(2)
O1D Al2 N12E 94.4(2)
O1F Al2 N12E 170.6(2)
N12D Al2 N12E 84.4(2)
O1E Al2 N12F 92.6(2)
O1D Al2 N12F 172.6(2)
O1F Al2 N12F 87.3(2)
N12D Al2 N12F 85.5(2)
N12E Al2 N12F 83.4(2)
C2D O1D Al2 137.5(5)
O1D C2D C3D 119.9(7)
O1D C2D C7D 123.3(7)
C3D C2D C7D 116.8(7)
C4D C3D C2D 120.9(8)
C4D C3D H3D 119.5
C2D C3D H3D 119.5
C3D C4D C5D 121.6(8)
C3D C4D H4D 119.2
C5D C4D H4D 119.2
C6D C5D C4D 119.0(8)
C6D C5D H5D 120.5
C4D C5D H5D 120.5
C5D C6D C7D 119.9(8)
C5D C6D H6D 120.1
C7D C6D H6D 120.1
C6D C7D C2D 121.8(7)
C6D C7D C8D 120.5(7)
C2D C7D C8D 117.6(6)
N12D C8D O9D 110.3(6)
N12D C8D C7D 128.6(7)
O9D C8D C7D 121.1(6)
C10D O9D C8D 103.8(5)
N11D C10D O9D 112.9(6)
N11D C10D C13D 126.6(7)
O9D C10D C13D 120.5(6)
C10D N11D N12D 105.4(5)
C8D N12D N11D 107.7(5)
C8D N12D Al2 125.0(5)
N11D N12D Al2 126.6(4)
C14D C13D C18D 119.3(6)
C14D C13D C10D 119.7(6)
C18D C13D C10D 120.9(7)
C15D C14D C13D 120.9(7)
C15D C14D H14D 119.6
C13D C14D H14D 119.6
C16D C15D C14D 119.7(8)
C16D C15D H15D 120.1
C14D C15D H15D 120.1
C15D C16D C17D 120.1(7)
C15D C16D H16D 119.9
C17D C16D H16D 119.9
C18D C17D C16D 120.4(7)
C18D C17D H17D 119.8
C16D C17D H17D 119.8
C17D C18D C13D 119.6(7)
C17D C18D H18D 120.2
C13D C18D H18D 120.2
C2E O1E Al2 134.8(4)
O1E C2E C7E 123.8(6)
O1E C2E C3E 118.9(6)
C7E C2E C3E 117.2(6)
C4E C3E C2E 120.8(7)
C4E C3E H3E 119.6
C2E C3E H3E 119.6
C5E C4E C3E 121.2(7)
C5E C4E H4E 119.4
C3E C4E H4E 119.4
C6E C5E C4E 120.2(7)
C6E C5E H5E 119.9
C4E C5E H5E 119.9
C5E C6E C7E 119.8(7)
C5E C6E H6E 120.1
C7E C6E H6E 120.1
C2E C7E C6E 120.8(6)
C2E C7E C8E 118.2(6)
C6E C7E C8E 121.0(6)
N12E C8E O9E 111.4(6)
N12E C8E C7E 127.9(6)
O9E C8E C7E 120.6(6)
C8E O9E C10E 102.8(5)
N11E C10E O9E 112.2(6)
N11E C10E C13E 129.3(7)
O9E C10E C13E 118.5(6)
C10E N11E N12E 106.3(5)
C8E N12E N11E 107.2(5)
C8E N12E Al2 123.5(5)
N11E N12E Al2 124.8(4)
C14E C13E C18E 120.7(7)
C14E C13E C10E 121.6(7)
C18E C13E C10E 117.6(6)
C13E C14E C15E 118.8(7)
C13E C14E H14E 120.6
C15E C14E H14E 120.6
C16E C15E C14E 121.1(7)
C16E C15E H15E 119.4
C14E C15E H15E 119.4
C15E C16E C17E 119.7(7)
C15E C16E H16E 120.1
C17E C16E H16E 120.1
C16E C17E C18E 120.2(8)
C16E C17E H17E 119.9
C18E C17E H17E 119.9
C13E C18E C17E 119.4(7)
C13E C18E H18E 120.3
C17E C18E H18E 120.3
C2F O1F Al2 136.6(4)
O1F C2F C3F 118.7(6)
O1F C2F C7F 123.9(6)
C3F C2F C7F 117.3(6)
C4F C3F C2F 120.2(6)
C4F C3F H3F 119.9
C2F C3F H3F 119.9
C3F C4F C5F 122.2(7)
C3F C4F H4F 118.9
C5F C4F H4F 118.9
C6F C5F C4F 118.6(6)
C6F C5F H5F 120.7
C4F C5F H5F 120.7
C5F C6F C7F 120.4(7)
C5F C6F H6F 119.8
C7F C6F H6F 119.8
C6F C7F C2F 121.1(6)
C6F C7F C8F 120.8(6)
C2F C7F C8F 118.1(6)
N12F C8F O9F 111.9(6)
N12F C8F C7F 127.9(6)
O9F C8F C7F 120.3(6)
C8F O9F C10F 103.3(5)
N11F C10F O9F 112.4(6)
N11F C10F C13F 126.6(6)
O9F C10F C13F 121.0(6)
C10F N11F N12F 105.4(5)
C8F N12F N11F 107.1(5)
C8F N12F Al2 125.9(5)
N11F N12F Al2 126.9(4)
C14F C13F C18F 119.3(6)
C14F C13F C10F 120.7(6)
C18F C13F C10F 119.9(6)
C13F C14F C15F 120.7(7)
C13F C14F H14F 119.6
C15F C14F H14F 119.6
C16F C15F C14F 119.7(7)
C16F C15F H15F 120.1
C14F C15F H15F 120.1
C15F C16F C17F 119.9(7)
C15F C16F H16F 120.1
C17F C16F H16F 120.1
C16F C17F C18F 121.5(8)
C16F C17F H17F 119.3
C18F C17F H17F 119.3
C17F C18F C13F 118.8(7)
C17F C18F H18F 120.6
C13F C18F H18F 120.6
O1G Al3 O1H 94.9(2)
O1G Al3 O1I 92.7(2)
O1H Al3 O1I 95.3(2)
O1G Al3 N12I 170.4(2)
O1H Al3 N12I 94.6(2)
O1I Al3 N12I 87.4(2)
O1G Al3 N12H 92.7(2)
O1H Al3 N12H 87.1(2)
O1I Al3 N12H 173.9(2)
N12I Al3 N12H 86.8(2)
O1G Al3 N12G 87.5(2)
O1H Al3 N12G 170.0(2)
O1I Al3 N12G 94.3(2)
N12I Al3 N12G 83.0(2)
N12H Al3 N12G 83.1(2)
C2G O1G Al3 136.4(4)
O1G C2G C7G 123.8(7)
O1G C2G C3G 119.3(7)
C7G C2G C3G 116.8(7)
C4G C3G C2G 121.2(8)
C4G C3G H3G 119.4
C2G C3G H3G 119.4
C3G C4G C5G 121.6(8)
C3G C4G H4G 119.2
C5G C4G H4G 119.2
C6G C5G C4G 118.9(8)
C6G C5G H5G 120.5
C4G C5G H5G 120.5
C5G C6G C7G 119.4(7)
C5G C6G H6G 120.3
C7G C6G H6G 120.3
C2G C7G C6G 122.0(7)
C2G C7G C8G 118.7(7)
C6G C7G C8G 119.3(7)
N12G C8G O9G 110.4(6)
N12G C8G C7G 127.8(7)
O9G C8G C7G 121.8(6)
C8G O9G C10G 104.1(5)
N11G C10G O9G 112.1(6)
N11G C10G C13G 128.4(6)
O9G C10G C13G 119.5(6)
C10G N11G N12G 105.8(5)
C8G N12G N11G 107.7(5)
C8G N12G Al3 123.5(5)
N11G N12G Al3 126.0(4)
C18G C13G C14G 120.0(6)
C18G C13G C10G 121.6(6)
C14G C13G C10G 118.3(6)
C15G C14G C13G 119.4(7)
C15G C14G H14G 120.3
C13G C14G H14G 120.3
C14G C15G C16G 120.7(7)
C14G C15G H15G 119.6
C16G C15G H15G 119.6
C15G C16G C17G 119.7(7)
C15G C16G H16G 120.1
C17G C16G H16G 120.1
C18G C17G C16G 119.5(7)
C18G C17G H17G 120.3
C16G C17G H17G 120.3
C17G C18G C13G 120.7(7)
C17G C18G H18G 119.7
C13G C18G H18G 119.7
C2H O1H Al3 137.0(5)
O1H C2H C7H 123.3(6)
O1H C2H C3H 119.4(7)
C7H C2H C3H 117.2(7)
C4H C3H C2H 118.9(7)
C4H C3H H3H 120.6
C2H C3H H3H 120.6
C3H C4H C5H 123.5(7)
C3H C4H H4H 118.3
C5H C4H H4H 118.3
C6H C5H C4H 118.3(7)
C6H C5H H5H 120.8
C4H C5H H5H 120.8
C5H C6H C7H 120.8(7)
C5H C6H H6H 119.6
C7H C6H H6H 119.6
C6H C7H C2H 121.3(7)
C6H C7H C8H 120.6(6)
C2H C7H C8H 118.1(6)
N12H C8H O9H 110.8(6)
N12H C8H C7H 127.6(7)
O9H C8H C7H 121.6(6)
C8H O9H C10H 104.5(5)
N11H C10H O9H 111.4(6)
N11H C10H C13H 127.9(6)
O9H C10H C13H 120.7(6)
C10H N11H N12H 106.3(5)
C8H N12H N11H 107.0(5)
C8H N12H Al3 126.7(5)
N11H N12H Al3 125.9(4)
C14H C13H C18H 120.1(6)
C14H C13H C10H 118.4(6)
C18H C13H C10H 121.4(6)
C13H C14H C15H 120.4(7)
C13H C14H H14H 119.8
C15H C14H H14H 119.8
C16H C15H C14H 118.8(7)
C16H C15H H15H 120.6
C14H C15H H15H 120.6
C17H C16H C15H 120.7(7)
C17H C16H H16H 119.7
C15H C16H H16H 119.7
C16H C17H C18H 120.8(7)
C16H C17H H17H 119.6
C18H C17H H17H 119.6
C17H C18H C13H 119.2(7)
C17H C18H H18H 120.4
C13H C18H H18H 120.4
C2I O1I Al3 135.0(4)
O1I C2I C3I 119.2(7)
O1I C2I C7I 123.0(6)
C3I C2I C7I 117.8(6)
C4I C3I C2I 121.0(7)
C4I C3I H3I 119.5
C2I C3I H3I 119.5
C3I C4I C5I 120.5(7)
C3I C4I H4I 119.7
C5I C4I H4I 119.7
C6I C5I C4I 120.5(7)
C6I C5I H5I 119.8
C4I C5I H5I 119.8
C5I C6I C7I 120.0(7)
C5I C6I H6I 120.0
C7I C6I H6I 120.0
C6I C7I C2I 120.1(6)
C6I C7I C8I 121.8(6)
C2I C7I C8I 118.0(6)
N12I C8I O9I 110.8(6)
N12I C8I C7I 128.3(7)
O9I C8I C7I 120.9(6)
C8I O9I C10I 104.4(5)
N11I C10I O9I 110.7(6)
N11I C10I C13I 129.8(7)
O9I C10I C13I 119.5(6)
C10I N11I N12I 106.1(5)
C8I N12I N11I 107.9(6)
C8I N12I Al3 124.8(5)
N11I N12I Al3 126.0(4)
C18I C13I C14I 119.8(7)
C18I C13I C10I 122.3(7)
C14I C13I C10I 117.8(7)
C15I C14I C13I 119.5(7)
C15I C14I H14I 120.2
C13I C14I H14I 120.2
C16I C15I C14I 120.6(7)
C16I C15I H15I 119.7
C14I C15I H15I 119.7
C15I C16I C17I 119.4(7)
C15I C16I H16I 120.3
C17I C16I H16I 120.3
C16I C17I C18I 120.2(7)
C16I C17I H17I 119.9
C18I C17I H17I 119.9
C13I C18I C17I 120.4(7)
C13I C18I H18I 119.8
C17I C18I H18I 119.8
H1A O1W H1B 104.9(12)

loop_
_geom_bond_atom_site_label_1
_geom_bond_atom_site_label_2
_geom_bond_distance
Al1 O1B 1.809(5)
Al1 O1C 1.812(5)
Al1 O1A 1.827(5)
Al1 N12C 2.023(5)
Al1 N12A 2.030(6)
Al1 N12B 2.042(6)
O1A C2A 1.322(7)
C2A C3A 1.405(8)
C2A C7A 1.410(9)
C3A C4A 1.378(8)
C3A H3A 0.9500
C4A C5A 1.395(9)
C4A H4A 0.9500
C5A C6A 1.375(8)
C5A H5A 0.9500
C6A C7A 1.395(8)
C6A H6A 0.9500
C7A C8A 1.439(8)
C8A N12A 1.307(8)
C8A O9A 1.363(7)
O9A C10A 1.386(7)
C10A N11A 1.285(8)
C10A C13A 1.457(9)
N11A N12A 1.410(7)
C13A C14A 1.384(9)
C13A C18A 1.398(9)
C14A C15A 1.391(9)
C14A H14A 0.9500
C15A C16A 1.389(9)
C15A H15A 0.9500
C16A C17A 1.364(10)
C16A H16A 0.9500
C17A C18A 1.384(9)
C17A H17A 0.9500
C18A H18A 0.9500
O1B C2B 1.314(8)
C2B C7B 1.400(10)
C2B C3B 1.409(9)
C3B C4B 1.375(10)
C3B H3B 0.9500
C4B C5B 1.401(8)
C4B H4B 0.9500
C5B C6B 1.382(8)
C5B H5B 0.9500
C6B C7B 1.389(10)
C6B H6B 0.9500
C7B C8B 1.423(10)
C8B N12B 1.306(9)
C8B O9B 1.362(8)
O9B C10B 1.379(9)
C10B N11B 1.282(9)
C10B C20B 1.462(10)
C10B C13B 1.471(9)
N11B N12B 1.392(7)
C13B C18B 1.380(9)
C13B C14B 1.394(9)
C14B C15B 1.390(9)
C14B H14B 0.9500
C15B C16B 1.390(9)
C15B H15B 0.9500
C16B C17B 1.393(9)
C16B H16B 0.9500
C17B C18B 1.390(9)
C17B H17B 0.9500
C18B H18B 0.9500
C20B C25B 1.384(10)
C20B C21B 1.385(10)
C21B C22B 1.386(10)
C21B H21B 0.9500
C22B C23B 1.393(10)
C22B H22B 0.9500
C23B C24B 1.390(10)
C23B H23B 0.9500
C24B C25B 1.392(10)
C24B H24B 0.9500
C25B H25B 0.9500
O1C C2C 1.321(8)
C2C C3C 1.392(9)
C2C C7C 1.401(9)
C3C C4C 1.377(9)
C3C H3C 0.9500
C4C C5C 1.385(7)
C4C H4C 0.9500
C5C C6C 1.382(7)
C5C H5C 0.9500
C6C C7C 1.420(9)
C6C H6C 0.9500
C7C C8C 1.422(9)
C8C N12C 1.305(8)
C8C O9C 1.372(7)
O9C C10C 1.363(7)
C10C N11C 1.304(7)
C10C C13C 1.455(9)
N11C N12C 1.409(7)
C13C C14C 1.385(9)
C13C C18C 1.389(9)
C14C C15C 1.402(9)
C14C H14C 0.9500
C15C C16C 1.391(7)
C15C H15C 0.9500
C16C C17C 1.382(7)
C16C H16C 0.9500
C17C C18C 1.392(9)
C17C H17C 0.9500
C18C H18C 0.9500
Al2 O1E 1.814(5)
Al2 O1D 1.819(5)
Al2 O1F 1.823(4)
Al2 N12D 2.037(6)
Al2 N12E 2.043(5)
Al2 N12F 2.052(5)
O1D C2D 1.305(8)
C2D C3D 1.408(9)
C2D C7D 1.408(10)
C3D C4D 1.378(7)
C3D H3D 0.9500
C4D C5D 1.392(7)
C4D H4D 0.9500
C5D C6D 1.382(7)
C5D H5D 0.9500
C6D C7D 1.400(9)
C6D H6D 0.9500
C7D C8D 1.445(9)
C8D N12D 1.303(8)
C8D O9D 1.371(7)
O9D C10D 1.363(7)
C10D N11D 1.286(8)
C10D C13D 1.442(9)
N11D N12D 1.414(7)
C13D C14D 1.391(9)
C13D C18D 1.401(9)
C14D C15D 1.383(9)
C14D H14D 0.9500
C15D C16D 1.382(10)
C15D H15D 0.9500
C16D C17D 1.393(10)
C16D H16D 0.9500
C17D C18D 1.385(9)
C17D H17D 0.9500
C18D H18D 0.9500
O1E C2E 1.322(7)
C2E C7E 1.406(8)
C2E C3E 1.409(9)
C3E C4E 1.376(9)
C3E H3E 0.9500
C4E C5E 1.373(9)
C4E H4E 0.9500
C5E C6E 1.366(9)
C5E H5E 0.9500
C6E C7E 1.414(8)
C6E H6E 0.9500
C7E C8E 1.432(9)
C8E N12E 1.309(8)
C8E O9E 1.354(7)
O9E C10E 1.393(7)
C10E N11E 1.281(7)
C10E C13E 1.442(9)
N11E N12E 1.401(7)
C13E C14E 1.391(8)
C13E C18E 1.395(9)
C14E C15E 1.397(9)
C14E H14E 0.9500
C15E C16E 1.383(10)
C15E H15E 0.9500
C16E C17E 1.384(10)
C16E H16E 0.9500
C17E C18E 1.401(9)
C17E H17E 0.9500
C18E H18E 0.9500
O1F C2F 1.319(7)
C2F C3F 1.411(8)
C2F C7F 1.411(8)
C3F C4F 1.376(9)
C3F H3F 0.9500
C4F C5F 1.397(9)
C4F H4F 0.9500
C5F C6F 1.371(9)
C5F H5F 0.9500
C6F C7F 1.410(9)
C6F H6F 0.9500
C7F C8F 1.448(9)
C8F N12F 1.302(8)
C8F O9F 1.351(7)
O9F C10F 1.375(7)
C10F N11F 1.297(8)
C10F C13F 1.446(9)
N11F N12F 1.411(6)
C13F C14F 1.387(7)
C13F C18F 1.404(7)
C14F C15F 1.394(7)
C14F H14F 0.9500
C15F C16F 1.370(7)
C15F H15F 0.9500
C16F C17F 1.380(7)
C16F H16F 0.9500
C17F C18F 1.386(7)
C17F H17F 0.9500
C18F H18F 0.9500
Al3 O1G 1.808(5)
Al3 O1H 1.819(5)
Al3 O1I 1.820(5)
Al3 N12I 2.018(6)
Al3 N12H 2.024(6)
Al3 N12G 2.084(6)
O1G C2G 1.311(8)
C2G C7G 1.400(9)
C2G C3G 1.401(9)
C3G C4G 1.378(7)
C3G H3G 0.9500
C4G C5G 1.391(7)
C4G H4G 0.9500
C5G C6G 1.380(10)
C5G H5G 0.9500
C6G C7G 1.412(9)
C6G H6G 0.9500
C7G C8G 1.433(9)
C8G N12G 1.305(8)
C8G O9G 1.361(7)
O9G C10G 1.374(7)
C10G N11G 1.288(8)
C10G C13G 1.452(9)
N11G N12G 1.409(7)
C13G C18G 1.380(9)
C13G C14G 1.388(9)
C14G C15G 1.379(9)
C14G H14G 0.9500
C15G C16G 1.384(9)
C15G H15G 0.9500
C16G C17G 1.388(9)
C16G H16G 0.9500
C17G C18G 1.380(9)
C17G H17G 0.9500
C18G H18G 0.9500
O1H C2H 1.321(8)
C2H C7H 1.418(9)
C2H C3H 1.421(9)
C3H C4H 1.377(9)
C3H H3H 0.9500
C4H C5H 1.386(9)
C4H H4H 0.9500
C5H C6H 1.364(9)
C5H H5H 0.9500
C6H C7H 1.394(9)
C6H H6H 0.9500
C7H C8H 1.433(9)
C8H N12H 1.310(8)
C8H O9H 1.347(7)
O9H C10H 1.387(7)
C10H N11H 1.283(8)
C10H C13H 1.430(9)
N11H N12H 1.419(7)
C13H C14H 1.384(9)
C13H C18H 1.390(8)
C14H C15H 1.391(9)
C14H H14H 0.9500
C15H C16H 1.383(9)
C15H H15H 0.9500
C16H C17H 1.374(9)
C16H H16H 0.9500
C17H C18H 1.376(9)
C17H H17H 0.9500
C18H H18H 0.9500
O1I C2I 1.327(7)
C2I C3I 1.408(9)
C2I C7I 1.419(9)
C3I C4I 1.368(9)
C3I H3I 0.9500
C4I C5I 1.393(9)
C4I H4I 0.9500
C5I C6I 1.365(9)
C5I H5I 0.9500
C6I C7I 1.406(9)
C6I H6I 0.9500
C7I C8I 1.429(9)
C8I N12I 1.308(8)
C8I O9I 1.339(8)
O9I C10I 1.394(7)
C10I N11I 1.298(8)
C10I C13I 1.443(9)
N11I N12I 1.397(7)
C13I C18I 1.370(9)
C13I C14I 1.395(9)
C14I C15I 1.389(9)
C14I H14I 0.9500
C15I C16I 1.382(9)
C15I H15I 0.9500
C16I C17I 1.383(9)
C16I H16I 0.9500
C17I C18I 1.391(9)
C17I H17I 0.9500
C18I H18I 0.9500
O1W H1A 0.8400(11)
O1W H1B 0.8400(12)

loop_
_geom_hbond_atom_site_label_D
_geom_hbond_atom_site_label_H
_geom_hbond_atom_site_label_A
_geom_hbond_distance_DH
_geom_hbond_distance_HA
_geom_hbond_distance_DA
_geom_hbond_angle_DHA
O1W H1A O1H 0.8400(11) 2.49(9) 2.946(10) 115(7)
O1W H1B O1I 0.8400(12) 2.033(12) 2.866(10) 171(7)

loop_
_geom_torsion_atom_site_label_1
_geom_torsion_atom_site_label_2
_geom_torsion_atom_site_label_3
_geom_torsion_atom_site_label_4
_geom_torsion
O1B Al1 O1A C2A 176.7(6)
O1C Al1 O1A C2A -87.4(6)
N12A Al1 O1A C2A 5.5(6)
N12B Al1 O1A C2A 89.3(6)
Al1 O1A C2A C3A 172.9(4)
Al1 O1A C2A C7A -10.2(10)
O1A C2A C3A C4A 176.7(6)
C7A C2A C3A C4A -0.4(9)
C2A C3A C4A C5A -0.8(10)
C3A C4A C5A C6A 0.7(10)
C4A C5A C6A C7A 0.6(10)
C5A C6A C7A C2A -1.8(10)
C5A C6A C7A C8A 178.3(6)
O1A C2A C7A C6A -175.2(6)
C3A C2A C7A C6A 1.7(9)
O1A C2A C7A C8A 4.7(10)
C3A C2A C7A C8A -178.4(6)
C6A C7A C8A N12A -175.6(7)
C2A C7A C8A N12A 4.5(10)
C6A C7A C8A O9A 5.4(10)
C2A C7A C8A O9A -174.5(6)
N12A C8A O9A O10A 0.2(7)
C7A C8A O9A O10A 179.4(6)
C8A O9A O10A N11A 0.0(7)
C8A O9A O10A O13A -179.6(6)
O9A O10A N11A N12A -0.2(8)
O13A O10A N11A N12A 179.3(7)
O9A C8A N12A N11A -0.3(7)
C7A C8A N12A N11A -179.4(6)
O9A C8A N12A Al1 170.5(4)
C7A C8A N12A Al1 -8.5(10)
O10A N11A N12A C8A 0.3(7)
O10A N11A N12A Al1 -170.5(5)
O1C Al1 N12A C8A 98.1(6)
O1A Al1 N12A C8A 3.7(6)
N12C Al1 N12A C8A -174.6(6)
N12B Al1 N12A C8A -89.3(6)
O1C Al1 N12A N11A -92.8(5)
O1A Al1 N12A N11A 172.8(5)
N12C Al1 N12A N11A -5.5(5)
N12B Al1 N12A N11A 79.8(5)
N11A O10A O13A O14A -6.4(11)
O9A O10A O13A O14A 173.1(6)
N11A O10A O13A O18A 172.4(7)
O9A O10A O13A O18A -8.1(10)
O18A O13A O14A O15A -0.5(10)
O10A O13A O14A O15A 178.4(6)
O13A O14A O15A O16A -0.6(10)
O14A O15A O16A O17A 1.7(11)
O15A O16A O17A O18A -1.9(12)
O16A O17A O18A O13A 0.8(12)
O14A O13A O18A O17A 0.4(11)
O10A O13A O18A O17A -178.4(7)
O1C Al1 O1B C2B 164.1(6)
O1A Al1 O1B C2B -100.9(6)
N12C Al1 O1B C2B 76.2(7)
N12B Al1 O1B C2B -8.4(6)
Al1 O1B C2B C7B 5.6(11)
Al1 O1B C2B C3B -174.4(5)
O1B C2B C3B C4B -178.0(7)
C7B C2B C3B C4B 2.1(12)
C2B C3B C4B C5B -1.6(14)
C3B C4B C5B C6B 0.7(15)
C4B C5B C6B C7B -0.1(15)
C5B C6B C7B C2B 0.6(14)
C5B C6B C7B C8B 179.4(8)
O1B C2B C7B C6B 178.5(7)
C3B C2B C7B C6B -1.6(12)
O1B C2B C7B C8B -0.3(11)
C3B C2B C7B C8B 179.7(7)
C6B C7B C8B N12B -175.8(8)
C2B C7B C8B N12B 3.0(12)
C6B C7B C8B O9B 5.1(11)
C2B C7B C8B O9B -176.2(6)
N12B C8B O9B O10B 0.2(7)
C7B C8B O9B O10B 179.5(6)
C8B O9B O10B N11B -0.2(8)
C8B O9B O10B C20B -179.8(12)
C8B O9B O10B O13B 174.5(10)
O9B O10B N11B N12B 0.2(8)
C20B O10B N11B N12B 179.5(19)
O13B O10B N11B N12B -174.8(9)
O9B C8B N12B N11B -0.1(7)
C7B C8B N12B N11B -179.3(7)
O9B C8B N12B Al1 170.3(4)
C7B C8B N12B Al1 -8.9(10)
O10B N11B N12B C8B 0.0(7)
O10B N11B N12B Al1 -170.1(5)
O1B Al1 N12B C8B 9.2(5)
O1A Al1 N12B C8B 103.7(5)
N12C Al1 N12B C8B -84.3(6)
N12A Al1 N12B C8B -169.0(6)
O1B Al1 N12B N11B 177.7(5)
O1A Al1 N12B N11B -87.8(5)
N12C Al1 N12B N11B 84.2(5)
N12A Al1 N12B N11B -0.5(5)
N11B O10B O13B O18B -178.1(11)
O9B O10B O13B O18B 7.7(19)
C20B O10B O13B O18B -8(4)
N11B O10B O13B O14B 6(2)
O9B O10B O13B O14B -168.0(12)
C20B O10B O13B O14B 176(6)
O18B O13B O14B O15B 0(2)
O10B O13B O14B O15B 175.4(12)
O13B O14B O15B O16B 2(2)
O14B O15B O16B O17B -3(2)
O15B O16B O17B O18B 2(2)
O14B O13B O18B O17B -1(2)
O10B O13B O18B O17B -176.5(13)
O16B O17B O18B O13B 0(2)
N11B O10B C20B C25B 158.1(16)
O9B O10B C20B C25B -23(3)
O13B O10B C20B C25B 144(6)
N11B O10B C20B C21B -13(3)
O9B O10B C20B C21B 166.8(16)
O13B O10B C20B C21B -26(3)
O10B C20B C21B C22B 171.2(17)
C20B C21B C22B C23B 1(3)
C21B C22B C23B C24B -4(3)
C22B C23B C24B C25B 5(3)
C21B C20B C25B C24B 2(3)
O10B C20B C25B C24B -168(2)
C23B C24B C25B C20B -4(3)
O1B Al1 O1C C2C -109.3(6)
O1A Al1 O1C C2C 155.6(6)
N12C Al1 O1C C2C -16.3(6)
N12A Al1 O1C C2C 67.8(6)
Al1 O1C C2C C3C -168.3(5)
Al1 O1C C2C C7C 11.4(10)
O1C C2C C3C C4C 180.0(6)
C7C C2C C3C C4C 0.3(10)
C2C C3C C4C C5C 0.4(11)
C3C C4C C5C C6C -0.1(12)
C4C C5C C6C C7C -0.7(11)
O1C C2C C7C C6C 179.2(6)
C3C C2C C7C C6C -1.1(10)
O1C C2C C7C C8C -0.4(10)
C3C C2C C7C C8C 179.3(6)
C5C C6C C7C C2C 1.4(10)
C5C C6C C7C C8C -179.1(7)
C2C C7C C8C N12C 3.4(11)
C6C C7C C8C N12C -176.2(7)
C2C C7C C8C O9C -176.3(6)
C6C C7C C8C O9C 4.2(10)
N12C C8C O9C O10C -2.2(7)
C7C C8C O9C O10C 177.5(6)
C8C O9C O10C N11C 2.3(7)
C8C O9C O10C O13C -176.3(6)
O9C O10C N11C N12C -1.5(7)
O13C O10C N11C N12C 177.0(6)
O9C C8C N12C N11C 1.3(7)
C7C C8C N12C N11C -178.3(6)
O9C C8C N12C Al1 165.7(4)
C7C C8C N12C Al1 -14.0(10)
O10C N11C N12C C8C 0.1(7)
O10C N11C N12C Al1 -164.1(4)
O1B Al1 N12C C8C 111.6(5)
O1C Al1 N12C C8C 16.2(5)
N12A Al1 N12C C8C -77.1(5)
N12B Al1 N12C C8C -161.5(6)
O1B Al1 N12C N11C -86.6(5)
O1C Al1 N12C N11C 178.0(5)
N12A Al1 N12C N11C 84.7(5)
N12B Al1 N12C N11C 0.3(5)
N11C O10C O13C O14C -18.6(10)
O9C O10C O13C O14C 159.8(6)
N11C O10C O13C O18C 161.7(6)
O9C O10C O13C O18C -19.9(9)
O18C O13C O14C O15C 0.0(10)
O10C O13C O14C O15C -179.7(6)
O13C O14C O15C O16C -0.9(10)
O14C O15C O16C O17C 1.5(11)
O15C O16C O17C O18C -1.3(11)
O14C O13C O18C O17C 0.2(10)
O10C O13C O18C O17C 179.9(6)
O16C O17C O18C O13C 0.4(10)
O1E Al2 O1D C2D -177.1(6)
O1F Al2 O1D C2D 87.7(6)
N12D Al2 O1D C2D -5.4(6)
N12E Al2 O1D C2D -89.6(6)
Al2 O1D C2D C3D -170.9(5)
Al2 O1D C2D C7D 9.6(11)
O1D C2D C3D C4D 179.6(7)
C7D C2D C3D C4D -0.9(11)
C2D C3D C4D C5D 0.1(13)
C3D C4D C5D C6D 1.0(14)
C4D C5D C6D C7D -1.2(13)
C5D C6D C7D C2D 0.3(12)
C5D C6D C7D C8D -175.8(8)
O1D C2D C7D C6D -179.7(7)
C3D C2D C7D C6D 0.7(11)
O1D C2D C7D C8D -3.5(11)
C3D C2D C7D C8D 177.0(6)
C6D C7D C8D N12D 170.4(7)
C2D C7D C8D N12D -5.9(11)
C6D C7D C8D O9D -9.8(10)
C2D C7D C8D O9D 173.9(6)
N12D C8D O9D O10D -0.2(7)
C7D C8D O9D O10D -180.0(6)
C8D O9D O10D N11D 0.1(7)
C8D O9D O10D O13D -179.1(6)
O9D O10D N11D N12D 0.0(7)
O13D O10D N11D N12D 179.2(6)
O9D C8D N12D N11D 0.2(7)
C7D C8D N12D N11D 180.0(6)
O9D C8D N12D Al2 -170.4(4)
C7D C8D N12D Al2 9.5(10)
O10D N11D N12D C8D -0.1(6)
O10D N11D N12D Al2 170.2(4)
O1D Al2 N12D C8D -3.9(5)
O1F Al2 N12D C8D -98.4(5)
N12E Al2 N12D C8D 90.8(5)
N12F Al2 N12D C8D 174.6(5)
O1D Al2 N12D N11D -172.7(5)
O1F Al2 N12D N11D 92.9(5)
N12E Al2 N12D N11D -78.0(5)
N12F Al2 N12D N11D 5.8(5)
N11D O10D O13D O14D 13.4(10)
O9D O10D O13D O14D -167.6(6)
N11D O10D O13D O18D -161.9(6)
O9D O10D O13D O18D 17.2(9)
O18D O13D O14D O15D -0.5(10)
O10D O13D O14D O15D -175.8(6)
O13D O14D O15D O16D 0.2(11)
O14D O15D O16D O17D -0.5(11)
O15D O16D O17D O18D 1.2(11)
O16D O17D O18D O13D -1.5(10)
O14D O13D O18D O17D 1.2(10)
O10D O13D O18D O17D 176.4(6)
O1D Al2 O1E C2E 115.0(6)
O1F Al2 O1E C2E -150.0(6)
N12E Al2 O1E C2E 20.7(6)
N12F Al2 O1E C2E -62.5(6)
Al2 O1E C2E C7E -14.5(10)
Al2 O1E C2E C3E 163.8(5)
O1E C2E C3E C4E -178.0(6)
C7E C2E C3E C4E 0.3(10)
C2E C3E C4E C5E -1.3(11)
C3E C4E C5E C6E 1.5(11)
C4E C5E C6E C7E -0.8(11)
O1E C2E C7E C6E 178.7(6)
C3E C2E C7E C6E 0.4(9)
O1E C2E C7E C8E 1.2(9)
C3E C2E C7E C8E -177.1(6)
C5E C6E C7E C2E -0.2(10)
C5E C6E C7E C8E 177.2(6)
C2E C7E C8E N12E -6.1(10)
C6E C7E C8E N12E 176.4(6)
C2E C7E C8E O9E 172.5(5)
C6E C7E C8E O9E -5.1(9)
N12E C8E O9E O10E 3.1(7)
C7E C8E O9E O10E -175.7(6)
C8E O9E O10E N11E -3.4(7)
C8E O9E O10E O13E 173.6(6)
O9E O10E N11E N12E 2.5(7)
O13E O10E N11E N12E -174.2(6)
O9E C8E N12E N11E -1.7(7)
C7E C8E N12E N11E 176.9(6)
O9E C8E N12E Al2 -158.9(4)
C7E C8E N12E Al2 19.8(9)
O10E N11E N12E C8E -0.5(7)
O10E N11E N12E Al2 156.3(4)
O1E Al2 N12E C8E -21.7(5)
O1D Al2 N12E C8E -115.9(5)
N12D Al2 N12E C8E 157.3(5)
N12F Al2 N12E C8E 71.2(5)
O1E Al2 N12E N11E -174.9(5)
O1D Al2 N12E N11E 91.0(5)
N12D Al2 N12E N11E 4.2(5)
N12F Al2 N12E N11E -81.9(5)
N11E O10E O13E O14E -164.0(7)
O9E O10E O13E O14E 19.5(9)
N11E O10E O13E O18E 18.7(11)
O9E O10E O13E O18E -157.8(6)
O18E O13E O14E O15E -0.2(10)
O10E O13E O14E O15E -177.3(6)
O13E O14E O15E O16E 0.9(11)
O14E O15E O16E O17E -1.6(11)
O15E O16E O17E O18E 1.6(11)
O14E O13E O18E O17E 0.2(10)
O10E O13E O18E O17E 177.5(6)
O16E O17E O18E O13E -0.9(11)
O1E Al2 O1F C2F 90.0(6)
O1D Al2 O1F C2F -175.3(6)
N12D Al2 O1F C2F -87.8(6)
N12F Al2 O1F C2F -2.5(6)
Al2 O1F C2F C3F -175.1(4)
Al2 O1F C2F C7F 5.5(10)
O1F C2F C3F C4F -177.5(6)
C7F C2F C3F C4F 1.9(9)
C2F C3F C4F C5F -0.7(10)
C3F C4F C5F C6F -1.2(11)
C4F C5F C6F C7F 1.8(10)
C5F C6F C7F C2F -0.6(10)
C5F C6F C7F C8F -179.1(6)
O1F C2F C7F C6F 178.1(6)
C3F C2F C7F C6F -1.3(9)
O1F C2F C7F C8F -3.5(9)
C3F C2F C7F C8F 177.2(6)
C6F C7F C8F N12F 177.3(6)
C2F C7F C8F N12F -1.2(10)
C6F C7F C8F O9F -2.6(9)
C2F C7F C8F O9F 178.9(5)
N12F C8F O9F O10F -0.8(7)
C7F C8F O9F O10F 179.1(5)
C8F O9F O10F N11F 0.8(7)
C8F O9F O10F O13F -177.6(6)
O9F O10F N11F N12F -0.5(7)
O13F O10F N11F N12F 177.7(6)
O9F C8F N12F N11F 0.5(7)
C7F C8F N12F N11F -179.4(6)
O9F C8F N12F Al2 -176.1(4)
C7F C8F N12F Al2 4.0(9)
O10F N11F N12F C8F 0.0(6)
O10F N11F N12F Al2 176.5(4)
O1E Al2 N12F C8F -97.0(5)
O1F Al2 N12F C8F -2.2(5)
N12D Al2 N12F C8F 91.3(5)
N12E Al2 N12F C8F 176.2(5)
O1E Al2 N12F N11F 87.1(5)
O1F Al2 N12F N11F -178.1(4)
N12D Al2 N12F N11F -84.6(5)
N12E Al2 N12F N11F 0.3(5)
N11F O10F O13F O14F 7.2(10)
O9F O10F O13F O14F -174.7(6)
N11F O10F O13F O18F -170.1(6)
O9F O10F O13F O18F 8.0(9)
O18F O13F O14F O15F 1.8(10)
O10F O13F O14F O15F -175.6(6)
O13F O14F O15F O16F 0.2(10)
O14F O15F O16F O17F -2.5(11)
O15F O16F O17F O18F 2.9(12)
O16F O17F O18F O13F -1.0(11)
O14F O13F O18F O17F -1.4(10)
O10F O13F O18F O17F 176.0(6)
O1H Al3 O1G C2G 178.7(6)
O1I Al3 O1G C2G -85.7(6)
N12H Al3 O1G C2G 91.4(6)
N12G Al3 O1G C2G 8.5(6)
Al3 O1G C2G C7G -14.7(10)
Al3 O1G C2G C3G 168.6(5)
O1G C2G C3G C4G 178.6(7)
C7G C2G C3G C4G 1.7(10)
C2G C3G C4G C5G -2.2(12)
C3G C4G C5G C6G 1.4(13)
C4G C5G C6G C7G -0.2(12)
O1G C2G C7G C6G -177.3(6)
C3G C2G C7G C6G -0.6(10)
O1G C2G C7G C8G 4.1(10)
C3G C2G C7G C8G -179.2(6)
C5G C6G C7G C2G -0.1(11)
C5G C6G C7G C8G 178.4(7)
C2G C7G C8G N12G 11.7(10)
C6G C7G C8G N12G -167.0(6)
C2G C7G C8G O9G -166.1(6)
C6G C7G C8G O9G 15.3(9)
N12G C8G O9G O10G 0.6(6)
C7G C8G O9G O10G 178.7(6)
C8G O9G O10G N11G -0.2(7)
C8G O9G O10G O13G -179.5(5)
O9G O10G N11G N12G -0.2(7)
O13G O10G N11G N12G 179.0(6)
O9G C8G N12G N11G -0.7(7)
C7G C8G N12G N11G -178.7(6)
O9G C8G N12G Al3 161.4(4)
C7G C8G N12G Al3 -16.6(9)
O10G N11G N12G C8G 0.6(6)
O10G N11G N12G Al3 -161.0(4)
O1G Al3 N12G C8G 6.6(5)
O1H Al3 N12G C8G -97.6(15)
O1I Al3 N12G C8G 99.2(5)
N12I Al3 N12G C8G -174.0(5)
N12H Al3 N12G C8G -86.3(5)
O1G Al3 N12G N11G 165.5(5)
O1H Al3 N12G N11G 61.3(16)
O1I Al3 N12G N11G -102.0(5)
N12I Al3 N12G N11G -15.1(5)
N12H Al3 N12G N11G 72.5(5)
N11G O10G O13G O18G 164.8(7)
O9G O10G O13G O18G -16.0(9)
N11G O10G O13G O14G -10.7(10)
O9G O10G O13G O14G 168.5(6)
O18G O13G O14G O15G -0.2(10)
O10G O13G O14G O15G 175.4(6)
O13G O14G O15G O16G -1.3(11)
O14G O15G O16G O17G 2.3(11)
O15G O16G O17G O18G -1.7(10)
O16G O17G O18G O13G 0.3(10)
O14G O13G O18G O17G 0.7(10)
O10G O13G O18G O17G -174.7(6)
O1G Al3 O1H C2H -95.2(7)
O1I Al3 O1H C2H 171.6(6)
N12I Al3 O1H C2H 83.8(7)
N12H Al3 O1H C2H -2.8(7)
N12G Al3 O1H C2H 8.4(18)
Al3 O1H C2H C7H 3.6(11)
Al3 O1H C2H C3H -176.3(5)
O1H C2H C3H C4H -178.5(6)
C7H C2H C3H C4H 1.6(10)
C2H C3H C4H C5H -0.5(11)
C3H C4H C5H C6H -0.4(11)
C4H C5H C6H C7H 0.2(11)
C5H C6H C7H C2H 0.9(11)
C5H C6H C7H C8H -177.4(7)
O1H C2H C7H C6H 178.3(6)
C3H C2H C7H C6H -1.8(10)
O1H C2H C7H C8H -3.4(10)
C3H C2H C7H C8H 176.5(6)
C6H C7H C8H N12H -177.4(7)
C2H C7H C8H N12H 4.2(10)
C6H C7H C8H O9H 4.6(10)
C2H C7H C8H O9H -173.8(6)
N12H C8H O9H O10H -0.7(7)
C7H C8H O9H O10H 177.6(6)
C8H O9H O10H N11H 0.6(7)
C8H O9H O10H O13H -177.3(6)
O9H O10H N11H N12H -0.3(7)
O13H O10H N11H N12H 177.4(6)
O9H C8H N12H N11H 0.5(7)
C7H C8H N12H N11H -177.6(6)
O9H C8H N12H Al3 173.7(4)
C7H C8H N12H Al3 -4.5(10)
O10H N11H N12H C8H -0.1(7)
O10H N11H N12H Al3 -173.4(4)
O1G Al3 N12H C8H 97.8(6)
O1H Al3 N12H C8H 2.9(6)
N12I Al3 N12H C8H -91.8(6)
N12G Al3 N12H C8H -175.1(6)
O1G Al3 N12H N11H -90.3(5)
O1H Al3 N12H N11H 174.8(5)
N12I Al3 N12H N11H 80.1(5)
N12G Al3 N12H N11H -3.2(5)
N11H O10H O13H O14H -24.8(10)
O9H O10H O13H O14H 152.7(6)
N11H O10H O13H O18H 155.0(7)
O9H O10H O13H O18H -27.5(9)
O18H O13H O14H O15H -0.2(10)
O10H O13H O14H O15H 179.6(6)
O13H O14H O15H O16H -1.2(10)
O14H O15H O16H O17H 1.9(11)
O15H O16H O17H O18H -1.2(11)
O16H O17H O18H O13H -0.2(10)
O14H O13H O18H O17H 0.9(10)
O10H O13H O18H O17H -178.9(6)
O1G Al3 O1I C2I 150.5(6)
O1H Al3 O1I C2I -114.3(6)
N12I Al3 O1I C2I -20.0(6)
N12G Al3 O1I C2I 62.8(6)
Al3 O1I C2I C3I -167.1(5)
Al3 O1I C2I C7I 13.4(10)
O1I C2I C3I C4I -179.1(6)
C7I C2I C3I C4I 0.4(10)
C2I C3I C4I C5I -0.4(10)
C3I C4I C5I C6I 1.0(11)
C4I C5I C6I C7I -1.6(10)
C5I C6I C7I C2I 1.6(10)
C5I C6I C7I C8I 177.6(6)
O1I C2I C7I C6I 178.6(6)
C3I C2I C7I C6I -0.9(9)
O1I C2I C7I C8I 2.4(10)
C3I C2I C7I C8I -177.1(6)
C6I C7I C8I N12I -177.7(6)
C2I C7I C8I N12I -1.6(10)
C6I C7I C8I O9I 1.9(10)
C2I C7I C8I O9I 178.1(6)
N12I C8I O9I O10I 0.1(7)
C7I C8I O9I O10I -179.5(6)
C8I O9I O10I N11I -0.9(7)
C8I O9I O10I O13I 179.6(6)
O9I O10I N11I N12I 1.2(7)
O13I O10I N11I N12I -179.3(6)
O9I C8I N12I N11I 0.6(7)
C7I C8I N12I N11I -179.7(6)
O9I C8I N12I Al3 168.6(4)
C7I C8I N12I Al3 -11.7(10)
O10I N11I N12I C8I -1.1(7)
O10I N11I N12I Al3 -169.0(4)
O1H Al3 N12I C8I 112.9(5)
O1I Al3 N12I C8I 17.8(5)
N12H Al3 N12I C8I -160.2(5)
N12G Al3 N12I C8I -76.9(5)
O1H Al3 N12I N11I -81.2(5)
O1I Al3 N12I N11I -176.3(5)
N12H Al3 N12I N11I 5.6(5)
N12G Al3 N12I N11I 89.0(5)
N11I O10I O13I O18I 172.3(7)
O9I O10I O13I O18I -8.3(10)
N11I O10I O13I O14I -5.4(11)
O9I O10I O13I O14I 174.1(6)
O18I O13I O14I O15I -1.6(10)
O10I O13I O14I O15I 176.1(6)
O13I O14I O15I O16I 2.1(10)
O14I O15I O16I O17I -0.8(11)
O15I O16I O17I O18I -1.0(11)
O14I O13I O18I O17I -0.1(11)
O10I O13I O18I O17I -177.7(7)
O16I O17I O18I O13I 1.4(11)
